data_7106760
loop_
_publ_author_name
'Liang Zhao'
'Cheng He'
'Rong Zhang'
'Chun-ying Duan'

_publ_section_title
;
 Face-driven octanuclear cerium(IV) luminescence polyhedra: synthesis and
 luminescent sensing natural saccharides
;
_journal_name_full Chem.Commun.
_journal_page_first 9387
_journal_paper_doi 10.1039/c1cc12766g
_journal_volume 47
_journal_year 2011
_chemical_formula_sum 'C358 H399 Ce8 N75 O93'
_chemical_formula_weight 8361.48
_chemical_name_systematic
;
?
;
_space_group_IT_number 2
_symmetry_cell_setting triclinic
_symmetry_space_group_name_Hall '-P 1'
_symmetry_space_group_name_H-M 'P -1'
_atom_sites_solution_hydrogens geom
_atom_sites_solution_primary direct
_atom_sites_solution_secondary difmap
_audit_creation_method SHELXL-97
_cell_angle_alpha 78.508(3)
_cell_angle_beta 85.923(3)
_cell_angle_gamma 85.565(3)
_cell_formula_units_Z 1
_cell_length_a 21.7244(11)
_cell_length_b 23.0038(12)
_cell_length_c 26.0496(12)
_cell_measurement_temperature 180(2)
_cell_volume 12698.3(11)
_computing_cell_refinement 'Bruker SMART'
_computing_data_collection 'Bruker SMART'
_computing_data_reduction 'Bruker SAINT'
_computing_molecular_graphics 'Bruker SHELXTL'
_computing_publication_material 'Bruker SHELXTL'
_computing_structure_refinement 'Bruker SHELXTL'
_computing_structure_solution 'Bruker SHELXTL'
_diffrn_ambient_temperature 180(2)
_diffrn_measured_fraction_theta_full 0.983
_diffrn_measured_fraction_theta_max 0.983
_diffrn_measurement_device_type 'CCD area detector'
_diffrn_measurement_method 'phi and omega scans'
_diffrn_radiation_monochromator graphite
_diffrn_radiation_source 'fine-focus sealed tube'
_diffrn_radiation_type MoK\a
_diffrn_radiation_wavelength 0.71073
_diffrn_reflns_av_R_equivalents 0.1283
_diffrn_reflns_av_sigmaI/netI 0.2475
_diffrn_reflns_limit_h_max 25
_diffrn_reflns_limit_h_min -25
_diffrn_reflns_limit_k_max 27
_diffrn_reflns_limit_k_min -26
_diffrn_reflns_limit_l_max 29
_diffrn_reflns_limit_l_min -30
_diffrn_reflns_number 87927
_diffrn_reflns_theta_full 25.00
_diffrn_reflns_theta_max 25.00
_diffrn_reflns_theta_min 1.63
_exptl_absorpt_coefficient_mu 0.769
_exptl_absorpt_correction_type none
_exptl_crystal_colour black
_exptl_crystal_density_diffrn 1.093
_exptl_crystal_density_method 'not measured'
_exptl_crystal_description block
_exptl_crystal_F_000 4280
_exptl_crystal_size_max 0.35
_exptl_crystal_size_mid 0.32
_exptl_crystal_size_min 0.28
_refine_diff_density_max 0.794
_refine_diff_density_min -1.117
_refine_diff_density_rms 0.117
_refine_ls_extinction_method none
_refine_ls_goodness_of_fit_ref 0.911
_refine_ls_hydrogen_treatment 'riding mode'
_refine_ls_matrix_type full
_refine_ls_number_parameters 2197
_refine_ls_number_reflns 43935
_refine_ls_number_restraints 415
_refine_ls_restrained_S_all 0.916
_refine_ls_R_factor_all 0.1942
_refine_ls_R_factor_gt 0.0768
_refine_ls_shift/su_max 0.001
_refine_ls_shift/su_mean 0.000
_refine_ls_structure_factor_coef Fsqd
_refine_ls_weighting_details 'calc w=1/[\s^2^(Fo^2^)+(0.0500P)^2^+0.0000P] where P=(Fo^2^+2Fc^2^)/3'
_refine_ls_weighting_scheme calc
_refine_ls_wR_factor_gt 0.1823
_refine_ls_wR_factor_ref 0.2045
_reflns_number_gt 15028
_reflns_number_total 43935
_reflns_threshold_expression >2sigma(I)
_cod_data_source_file c1cc12766g.txt
_cod_data_source_block ce2
_cod_original_sg_symbol_H-M P-1
_cod_database_code 7106760

loop_
_symmetry_equiv_pos_as_xyz
'x, y, z'
'-x, -y, -z'

loop_
_atom_site_label
_atom_site_type_symbol
_atom_site_fract_x
_atom_site_fract_y
_atom_site_fract_z
_atom_site_U_iso_or_equiv
_atom_site_adp_type
_atom_site_occupancy
_atom_site_symmetry_multiplicity
_atom_site_calc_flag
_atom_site_refinement_flags
_atom_site_disorder_assembly
_atom_site_disorder_group
Ce1 Ce -0.14118(3) -0.39715(3) 0.59315(2) 0.04475(18) Uani 1 1 d . . .
Ce2 Ce 0.15887(3) 0.03059(3) 0.14972(2) 0.04637(19) Uani 1 1 d . . .
Ce3 Ce 0.36594(3) -0.26711(3) 0.51971(2) 0.04454(18) Uani 1 1 d . . .
Ce4 Ce 0.34822(3) 0.09985(3) 0.77330(2) 0.04620(19) Uani 1 1 d . . .
O11 O -0.2243(3) -0.0938(3) 0.8934(3) 0.057(2) Uani 1 1 d . . .
N11 N -0.2715(4) 0.0334(4) 0.7642(3) 0.056(2) Uani 1 1 d . . .
O12 O -0.4594(3) 0.2397(3) 0.4697(3) 0.0554(19) Uani 1 1 d . . .
N12 N -0.2678(4) -0.0028(4) 0.8135(3) 0.047(2) Uani 1 1 d . . .
O13 O 0.2150(3) 0.4403(3) 0.3558(3) 0.057(2) Uani 1 1 d . . .
N13 N -0.3564(4) 0.1504(4) 0.5891(3) 0.048(2) Uani 1 1 d . . .
H13K H -0.3628 0.1199 0.6135 0.058 Uiso 1 1 calc R . .
N14 N -0.4015(4) 0.1773(4) 0.5558(3) 0.055(2) Uani 1 1 d . . .
O14 O 0.4506(3) 0.0987(3) 0.7588(3) 0.060(2) Uani 1 1 d . . .
O15 O -0.1678(3) 0.0429(3) 0.7757(2) 0.0501(19) Uani 1 1 d . . .
N15 N 0.2486(4) 0.3551(4) 0.4400(3) 0.047(2) Uani 1 1 d . . .
O16 O -0.2927(3) 0.2165(3) 0.5439(3) 0.0493(19) Uani 1 1 d . . .
N16 N 0.2483(4) 0.3166(4) 0.4894(3) 0.054(2) Uani 1 1 d . . .
O17 O 0.1424(3) 0.3204(3) 0.4808(2) 0.0480(18) Uani 1 1 d . . .
N17 N 0.3822(4) 0.1825(4) 0.6917(3) 0.050(2) Uani 1 1 d . . .
O18 O 0.2694(3) 0.1517(3) 0.7153(3) 0.0463(18) Uani 1 1 d . . .
N18 N 0.3351(4) 0.2102(4) 0.6594(3) 0.053(2) Uani 1 1 d . . .
H18A H 0.3416 0.2378 0.6324 0.064 Uiso 1 1 calc R . .
O19 O -0.0924(3) 0.1850(3) 0.6167(3) 0.063(2) Uani 1 1 d . . .
O20 O 0.0627(3) 0.1937(4) 0.6499(3) 0.077(3) Uani 1 1 d . . .
O21 O -0.2054(3) 0.0265(3) 0.8995(3) 0.060(2) Uani 1 1 d . . .
N21 N -0.0286(4) 0.0497(4) 0.8424(3) 0.061(3) Uani 1 1 d . . .
H21K H -0.0005 0.0717 0.8481 0.073 Uiso 1 1 calc R . .
O22 O 0.3582(3) 0.1817(3) 0.8020(3) 0.060(2) Uani 1 1 d . . .
N22 N -0.0901(4) 0.0551(4) 0.8622(3) 0.053(2) Uani 1 1 d . . .
O23 O 0.4108(3) -0.3079(3) 0.4552(3) 0.056(2) Uani 1 1 d . . .
N23 N 0.1962(4) 0.1016(4) 0.8163(3) 0.062(3) Uani 1 1 d . . .
H23K H 0.1594 0.1124 0.8267 0.074 Uiso 1 1 calc R . .
O24 O -0.1602(3) -0.4512(3) 0.5366(3) 0.057(2) Uani 1 1 d . . .
N24 N 0.2472(4) 0.1311(4) 0.8229(3) 0.056(2) Uani 1 1 d . . .
O25 O -0.0561(3) -0.0204(3) 0.8018(2) 0.0467(18) Uani 1 1 d . . .
N25 N 0.2335(4) -0.3386(4) 0.5144(4) 0.060(3) Uani 1 1 d . . .
O26 O 0.2623(3) 0.0408(3) 0.7784(2) 0.0497(18) Uani 1 1 d . . .
N26 N 0.2946(4) -0.3398(4) 0.4949(3) 0.051(2) Uani 1 1 d . . .
O27 O 0.2681(3) -0.2723(3) 0.5615(2) 0.0519(19) Uani 1 1 d . . .
N27 N 0.0048(4) -0.3746(4) 0.5306(3) 0.061(3) Uani 1 1 d . . .
H27A H 0.0374 -0.3734 0.5098 0.074 Uiso 1 1 calc R . .
O28 O -0.0484(3) -0.3456(3) 0.6006(3) 0.0527(19) Uani 1 1 d . . .
N28 N -0.0439(4) -0.4064(4) 0.5250(3) 0.048(2) Uani 1 1 d . . .
O29 O 0.1421(3) -0.1071(4) 0.7263(3) 0.078(3) Uani 1 1 d . . .
O30 O 0.0770(3) -0.2083(4) 0.6619(3) 0.086(3) Uani 1 1 d . . .
N31 N 0.1442(4) 0.3363(4) 0.2953(3) 0.062(3) Uani 1 1 d . . .
H31K H 0.1408 0.3300 0.2642 0.075 Uiso 1 1 calc R . .
O31 O 0.0852(3) 0.4752(3) 0.3656(3) 0.065(2) Uani 1 1 d . . .
O32 O 0.0946(3) 0.0639(3) 0.0866(2) 0.060(2) Uani 1 1 d . . .
N32 N 0.1274(4) 0.3911(5) 0.3078(4) 0.060(3) Uani 1 1 d . . .
O33 O 0.3925(3) -0.3528(3) 0.5711(3) 0.059(2) Uani 1 1 d . . .
N33 N 0.1122(4) 0.1617(4) 0.1978(3) 0.055(2) Uani 1 1 d . . .
H33K H 0.0960 0.1957 0.2026 0.066 Uiso 1 1 calc R . .
O34 O 0.3646(3) 0.0555(4) 0.8549(3) 0.069(2) Uani 1 1 d . . .
N34 N 0.0937(4) 0.1349(4) 0.1592(3) 0.054(2) Uani 1 1 d . . .
O35 O 0.1722(3) 0.3031(3) 0.3782(3) 0.0526(19) Uani 1 1 d . . .
N35 N 0.3655(5) -0.1975(5) 0.6261(4) 0.090(4) Uani 1 1 d . . .
H35G H 0.3711 -0.1891 0.6561 0.109 Uiso 1 1 calc R . .
O36 O 0.1788(3) 0.0838(4) 0.2200(3) 0.060(2) Uani 1 1 d . . .
N36 N 0.3721(4) -0.2549(4) 0.6187(3) 0.058(3) Uani 1 1 d . . .
O37 O 0.3402(3) -0.1673(3) 0.5428(3) 0.0506(19) Uani 1 1 d . . .
N37 N 0.3727(4) -0.0376(4) 0.7340(4) 0.062(3) Uani 1 1 d . . .
N38 N 0.3787(4) -0.0147(4) 0.7805(4) 0.054(2) Uani 1 1 d . . .
O38 O 0.3561(3) 0.0575(3) 0.6923(3) 0.0540(19) Uani 1 1 d . . .
O39 O 0.3151(5) 0.0567(3) 0.5121(3) 0.104(4) Uani 1 1 d . . .
O40 O 0.2657(4) 0.0925(3) 0.3833(3) 0.074(2) Uani 1 1 d . . .
C101 C 0.0102(5) 0.2066(6) 0.6183(4) 0.075(4) Uani 1 1 d . . .
H10A H 0.0192 0.1945 0.5848 0.090 Uiso 1 1 calc R . .
H10B H -0.0022 0.2487 0.6120 0.090 Uiso 1 1 calc R . .
C102 C -0.0397(5) 0.1709(5) 0.6500(4) 0.070(4) Uani 1 1 d . . .
H10C H -0.0276 0.1287 0.6562 0.084 Uiso 1 1 calc R . .
H10D H -0.0491 0.1830 0.6835 0.084 Uiso 1 1 calc R . .
C111 C -0.3299(5) -0.0572(6) 0.8832(5) 0.065(3) Uani 1 1 d . . .
C112 C -0.2829(6) -0.0945(6) 0.9119(5) 0.067(4) Uani 1 1 d . . .
C113 C -0.2988(6) -0.1335(5) 0.9583(4) 0.076(4) Uani 1 1 d . . .
H11A H -0.2677 -0.1579 0.9759 0.091 Uiso 1 1 calc R . .
C114 C -0.3576(7) -0.1370(7) 0.9785(6) 0.102(5) Uani 1 1 d . . .
H11B H -0.3669 -0.1635 1.0095 0.122 Uiso 1 1 calc R . .
C115 C -0.4042(7) -0.1006(7) 0.9523(6) 0.116(6) Uani 1 1 d . . .
H11C H -0.4447 -0.1013 0.9666 0.140 Uiso 1 1 calc R . .
C116 C -0.3905(6) -0.0631(6) 0.9049(5) 0.092(5) Uani 1 1 d . . .
H11D H -0.4227 -0.0410 0.8869 0.110 Uiso 1 1 calc R . .
C117 C -0.3191(5) -0.0173(5) 0.8345(4) 0.057(3) Uani 1 1 d . . .
H11E H -0.3537 -0.0003 0.8167 0.068 Uiso 1 1 calc R . .
C121 C -0.5115(5) 0.1794(5) 0.5414(4) 0.050(3) Uani 1 1 d . . .
C122 C -0.5107(5) 0.2192(5) 0.4934(5) 0.057(3) Uani 1 1 d . . .
C123 C -0.5680(5) 0.2336(5) 0.4671(4) 0.057(3) Uani 1 1 d . . .
H12A H -0.5677 0.2567 0.4335 0.069 Uiso 1 1 calc R . .
C124 C -0.6223(5) 0.2138(5) 0.4907(5) 0.062(3) Uani 1 1 d . . .
H12B H -0.6590 0.2262 0.4743 0.074 Uiso 1 1 calc R . .
C125 C -0.6233(5) 0.1764(6) 0.5375(6) 0.075(4) Uani 1 1 d . . .
H12C H -0.6605 0.1620 0.5530 0.090 Uiso 1 1 calc R . .
C126 C -0.5690(5) 0.1595(5) 0.5625(4) 0.061(3) Uani 1 1 d . . .
H12D H -0.5706 0.1337 0.5949 0.073 Uiso 1 1 calc R . .
C127 C -0.4549(5) 0.1586(5) 0.5698(4) 0.057(3) Uani 1 1 d . . .
H12E H -0.4586 0.1296 0.6002 0.069 Uiso 1 1 calc R . .
C131 C 0.3181(6) 0.4000(5) 0.3674(4) 0.059(3) Uani 1 1 d . . .
C132 C 0.2735(6) 0.4386(5) 0.3388(5) 0.059(3) Uani 1 1 d . . .
C133 C 0.2943(6) 0.4736(6) 0.2922(5) 0.079(4) Uani 1 1 d . . .
H13A H 0.2660 0.5003 0.2731 0.095 Uiso 1 1 calc R . .
C134 C 0.3542(7) 0.4709(7) 0.2729(5) 0.088(4) Uani 1 1 d . . .
H13B H 0.3657 0.4951 0.2412 0.105 Uiso 1 1 calc R . .
C135 C 0.3982(7) 0.4321(6) 0.3006(6) 0.100(5) Uani 1 1 d . . .
H13C H 0.4390 0.4294 0.2873 0.120 Uiso 1 1 calc R . .
C136 C 0.3803(6) 0.3987(6) 0.3467(5) 0.076(4) Uani 1 1 d . . .
H13D H 0.4097 0.3736 0.3658 0.091 Uiso 1 1 calc R . .
C137 C 0.3020(5) 0.3630(5) 0.4178(4) 0.053(3) Uani 1 1 d . . .
H13E H 0.3349 0.3426 0.4361 0.063 Uiso 1 1 calc R . .
C141 C 0.4935(5) 0.1822(5) 0.7022(4) 0.051(3) Uani 1 1 d . . .
C142 C 0.4997(5) 0.1305(5) 0.7399(4) 0.051(3) Uani 1 1 d . . .
C143 C 0.5575(6) 0.1108(6) 0.7594(5) 0.071(4) Uani 1 1 d . . .
H14A H 0.5613 0.0761 0.7846 0.086 Uiso 1 1 calc R . .
C144 C 0.6067(6) 0.1408(6) 0.7425(5) 0.072(4) Uani 1 1 d . . .
H14B H 0.6448 0.1269 0.7558 0.086 Uiso 1 1 calc R . .
C145 C 0.6023(5) 0.1930(7) 0.7050(5) 0.081(4) Uani 1 1 d . . .
H14C H 0.6366 0.2151 0.6943 0.097 Uiso 1 1 calc R . .
C146 C 0.5451(5) 0.2114(5) 0.6838(4) 0.069(3) Uani 1 1 d . . .
H14D H 0.5422 0.2442 0.6565 0.083 Uiso 1 1 calc R . .
C147 C 0.4367(5) 0.2049(5) 0.6766(4) 0.058(3) Uani 1 1 d . . .
H14E H 0.4386 0.2366 0.6483 0.069 Uiso 1 1 calc R . .
C151 C -0.1464(5) 0.1572(5) 0.6350(4) 0.050(3) Uani 1 1 d . . .
C152 C -0.1527(5) 0.1194(4) 0.6812(4) 0.047(3) Uani 1 1 d . . .
H15A H -0.1196 0.1092 0.7026 0.056 Uiso 1 1 calc R . .
C153 C -0.2098(5) 0.0957(4) 0.6966(4) 0.041(3) Uani 1 1 d . . .
C154 C -0.2592(4) 0.1112(4) 0.6639(4) 0.043(3) Uani 1 1 d . . .
H15B H -0.2972 0.0951 0.6735 0.051 Uiso 1 1 calc R . .
C155 C -0.2507(4) 0.1507(4) 0.6175(4) 0.041(3) Uani 1 1 d . . .
C156 C -0.1935(5) 0.1735(4) 0.6028(4) 0.049(3) Uani 1 1 d . . .
H15C H -0.1875 0.1997 0.5710 0.059 Uiso 1 1 calc R . .
C157 C -0.3024(5) 0.1750(5) 0.5806(4) 0.044(3) Uani 1 1 d . . .
C158 C -0.2174(5) 0.0526(5) 0.7492(4) 0.049(3) Uani 1 1 d . . .
C161 C 0.1174(5) 0.2132(5) 0.6280(4) 0.058(3) Uani 1 1 d . . .
C162 C 0.1689(5) 0.1957(5) 0.6579(4) 0.055(3) Uani 1 1 d . . .
H16A H 0.1636 0.1722 0.6911 0.066 Uiso 1 1 calc R . .
C163 C 0.2277(4) 0.2123(5) 0.6394(4) 0.044(3) Uani 1 1 d . . .
C164 C 0.2360(5) 0.2475(4) 0.5893(4) 0.049(3) Uani 1 1 d . . .
H16B H 0.2755 0.2583 0.5767 0.059 Uiso 1 1 calc R . .
C165 C 0.1864(4) 0.2666(5) 0.5582(4) 0.045(3) Uani 1 1 d . . .
C166 C 0.1277(5) 0.2494(5) 0.5786(4) 0.058(3) Uani 1 1 d . . .
H16C H 0.0939 0.2626 0.5584 0.069 Uiso 1 1 calc R . .
C167 C 0.2787(5) 0.1899(5) 0.6746(4) 0.048(3) Uani 1 1 d . . .
C168 C 0.1925(6) 0.3037(5) 0.5058(4) 0.049(3) Uani 1 1 d . . .
C201 C 0.0948(5) -0.1379(6) 0.7110(5) 0.083(4) Uani 1 1 d . . .
H20A H 0.0638 -0.1100 0.6930 0.099 Uiso 1 1 calc R . .
H20B H 0.0748 -0.1620 0.7415 0.099 Uiso 1 1 calc R . .
C202 C 0.1256(5) -0.1773(5) 0.6743(5) 0.076(4) Uani 1 1 d . . .
H20C H 0.1441 -0.1534 0.6429 0.091 Uiso 1 1 calc R . .
H20D H 0.1573 -0.2046 0.6917 0.091 Uiso 1 1 calc R . .
C211 C -0.1593(6) 0.1141(6) 0.9118(4) 0.074(4) Uani 1 1 d . . .
C212 C -0.2103(6) 0.0752(6) 0.9186(4) 0.067(4) Uani 1 1 d . . .
C213 C -0.2638(5) 0.0963(7) 0.9448(5) 0.089(4) Uani 1 1 d . . .
H21A H -0.2986 0.0743 0.9488 0.107 Uiso 1 1 calc R . .
C214 C -0.2674(7) 0.1474(8) 0.9645(6) 0.114(6) Uani 1 1 d . . .
H21B H -0.3040 0.1578 0.9824 0.137 Uiso 1 1 calc R . .
C215 C -0.2196(8) 0.1837(8) 0.9592(7) 0.124(6) Uani 1 1 d . . .
H21C H -0.2230 0.2182 0.9729 0.149 Uiso 1 1 calc R . .
C216 C -0.1677(7) 0.1673(6) 0.9334(5) 0.088(4) Uani 1 1 d . . .
H21D H -0.1349 0.1919 0.9291 0.106 Uiso 1 1 calc R . .
C217 C -0.1021(6) 0.0990(6) 0.8872(4) 0.070(4) Uani 1 1 d . . .
H21E H -0.0697 0.1227 0.8888 0.084 Uiso 1 1 calc R . .
C221 C 0.2823(7) 0.2062(6) 0.8653(5) 0.082(4) Uani 1 1 d . . .
C222 C 0.3411(6) 0.2118(6) 0.8398(4) 0.069(4) Uani 1 1 d . . .
C223 C 0.3801(6) 0.2499(5) 0.8537(5) 0.076(4) Uani 1 1 d . . .
H22A H 0.4188 0.2540 0.8361 0.092 Uiso 1 1 calc R . .
C224 C 0.3644(8) 0.2814(7) 0.8918(7) 0.105(5) Uani 1 1 d . . .
H22B H 0.3924 0.3058 0.9007 0.125 Uiso 1 1 calc R . .
C225 C 0.3077(11) 0.2774(7) 0.9169(6) 0.123(6) Uani 1 1 d . . .
H22C H 0.2974 0.2988 0.9434 0.148 Uiso 1 1 calc R . .
C226 C 0.2636(7) 0.2411(6) 0.9035(5) 0.101(5) Uani 1 1 d . . .
H22D H 0.2239 0.2403 0.9193 0.121 Uiso 1 1 calc R . .
C227 C 0.2365(6) 0.1695(6) 0.8526(4) 0.079(4) Uani 1 1 d . . .
H22E H 0.1964 0.1742 0.8669 0.095 Uiso 1 1 calc R . .
C231 C 0.3642(5) -0.3900(5) 0.4377(4) 0.051(3) Uani 1 1 d . . .
C232 C 0.4122(5) -0.3535(5) 0.4326(4) 0.056(3) Uani 1 1 d . . .
C233 C 0.4647(6) -0.3661(5) 0.4017(4) 0.073(4) Uani 1 1 d . . .
H23A H 0.4971 -0.3411 0.3963 0.088 Uiso 1 1 calc R . .
C234 C 0.4682(7) -0.4145(7) 0.3800(5) 0.096(5) Uani 1 1 d . . .
H23B H 0.5038 -0.4226 0.3600 0.115 Uiso 1 1 calc R . .
C235 C 0.4200(8) -0.4536(6) 0.3862(6) 0.099(5) Uani 1 1 d . . .
H23C H 0.4229 -0.4873 0.3712 0.119 Uiso 1 1 calc R . .
C236 C 0.3691(6) -0.4387(5) 0.4154(5) 0.077(4) Uani 1 1 d . . .
H23D H 0.3361 -0.4631 0.4204 0.093 Uiso 1 1 calc R . .
C237 C 0.3054(5) -0.3804(5) 0.4655(4) 0.060(3) Uani 1 1 d . . .
H23E H 0.2736 -0.4041 0.4625 0.072 Uiso 1 1 calc R . .
C241 C -0.0844(6) -0.4645(5) 0.4690(4) 0.061(3) Uani 1 1 d . . .
C242 C -0.1444(5) -0.4726(5) 0.4944(5) 0.058(3) Uani 1 1 d . . .
C243 C -0.1875(6) -0.5021(5) 0.4731(5) 0.071(4) Uani 1 1 d . . .
H24A H -0.2272 -0.5062 0.4887 0.086 Uiso 1 1 calc R . .
C244 C -0.1704(7) -0.5249(6) 0.4291(6) 0.093(5) Uani 1 1 d . . .
H24B H -0.1994 -0.5446 0.4157 0.112 Uiso 1 1 calc R . .
C245 C -0.1112(7) -0.5202(6) 0.4028(5) 0.089(4) Uani 1 1 d . . .
H24C H -0.1009 -0.5359 0.3728 0.107 Uiso 1 1 calc R . .
C246 C -0.0708(6) -0.4916(6) 0.4240(5) 0.086(4) Uani 1 1 d . . .
H24D H -0.0310 -0.4892 0.4084 0.103 Uiso 1 1 calc R . .
C247 C -0.0378(5) -0.4326(5) 0.4862(5) 0.063(3) Uani 1 1 d . . .
H24E H 0.0002 -0.4311 0.4672 0.076 Uiso 1 1 calc R . .
C251 C 0.1243(5) -0.0613(5) 0.7528(4) 0.060(3) Uani 1 1 d . . .
C252 C 0.1693(5) -0.0260(5) 0.7604(4) 0.054(3) Uani 1 1 d . . .
H25A H 0.2098 -0.0341 0.7485 0.065 Uiso 1 1 calc R . .
C253 C 0.1562(5) 0.0208(5) 0.7851(4) 0.045(3) Uani 1 1 d . . .
C254 C 0.0959(5) 0.0350(5) 0.8011(4) 0.052(3) Uani 1 1 d . . .
H25B H 0.0869 0.0680 0.8165 0.063 Uiso 1 1 calc R . .
C255 C 0.0493(5) 0.0008(5) 0.7946(4) 0.048(3) Uani 1 1 d . . .
C256 C 0.0627(5) -0.0471(5) 0.7705(4) 0.057(3) Uani 1 1 d . . .
H25C H 0.0311 -0.0704 0.7659 0.068 Uiso 1 1 calc R . .
C257 C 0.2077(5) 0.0560(5) 0.7930(4) 0.052(3) Uani 1 1 d . . .
C258 C -0.0176(5) 0.0073(5) 0.8137(4) 0.045(3) Uani 1 1 d . . .
C261 C 0.0922(5) -0.2449(5) 0.6288(5) 0.065(3) Uani 1 1 d . . .
C262 C 0.1499(5) -0.2532(5) 0.6073(4) 0.060(3) Uani 1 1 d . . .
H26A H 0.1822 -0.2334 0.6160 0.072 Uiso 1 1 calc R . .
C263 C 0.1608(5) -0.2920(5) 0.5712(4) 0.053(3) Uani 1 1 d . . .
C264 C 0.1129(5) -0.3215(5) 0.5574(4) 0.057(3) Uani 1 1 d . . .
H26B H 0.1201 -0.3460 0.5329 0.068 Uiso 1 1 calc R . .
C265 C 0.0529(5) -0.3136(5) 0.5813(4) 0.057(3) Uani 1 1 d . . .
C266 C 0.0427(5) -0.2744(5) 0.6152(5) 0.068(4) Uani 1 1 d . . .
H26C H 0.0029 -0.2672 0.6292 0.082 Uiso 1 1 calc R . .
C267 C -0.0012(5) -0.3448(5) 0.5710(4) 0.048(3) Uani 1 1 d . . .
C268 C 0.2262(5) -0.3014(5) 0.5469(4) 0.048(3) Uani 1 1 d . . .
C301 C 0.2791(6) 0.1048(5) 0.4324(4) 0.082(4) Uani 1 1 d . . .
H30A H 0.2428 0.1220 0.4492 0.098 Uiso 1 1 calc R . .
H30B H 0.3121 0.1317 0.4285 0.098 Uiso 1 1 calc R . .
C302 C 0.2990(6) 0.0437(5) 0.4636(4) 0.072(4) Uani 1 1 d . . .
H30C H 0.2654 0.0173 0.4689 0.086 Uiso 1 1 calc R . .
H30D H 0.3342 0.0258 0.4461 0.086 Uiso 1 1 calc R . .
C311 C 0.0899(8) 0.4921(6) 0.2738(6) 0.096(5) Uani 1 1 d . . .
C312 C 0.0794(6) 0.5109(6) 0.3205(6) 0.075(4) Uani 1 1 d . . .
C313 C 0.0565(6) 0.5703(6) 0.3197(6) 0.084(4) Uani 1 1 d . . .
H31A H 0.0441 0.5829 0.3508 0.101 Uiso 1 1 calc R . .
C314 C 0.0530(9) 0.6082(8) 0.2738(8) 0.145(8) Uani 1 1 d . . .
H31B H 0.0396 0.6476 0.2739 0.174 Uiso 1 1 calc R . .
C315 C 0.0684(11) 0.5912(8) 0.2260(7) 0.164(9) Uani 1 1 d . . .
H31C H 0.0653 0.6184 0.1945 0.197 Uiso 1 1 calc R . .
C316 C 0.0884(11) 0.5329(7) 0.2266(6) 0.193(11) Uani 1 1 d . . .
H31D H 0.1009 0.5206 0.1953 0.232 Uiso 1 1 calc R . .
C317 C 0.1141(7) 0.4318(7) 0.2688(5) 0.091(5) Uani 1 1 d . . .
H31E H 0.1198 0.4230 0.2354 0.110 Uiso 1 1 calc R . .
C321 C 0.0152(6) 0.1365(6) 0.0971(5) 0.068(4) Uani 1 1 d . . .
C322 C 0.0400(6) 0.0891(6) 0.0762(4) 0.067(4) Uani 1 1 d . . .
C323 C 0.0039(6) 0.0695(6) 0.0412(4) 0.079(4) Uani 1 1 d . . .
H32A H 0.0177 0.0365 0.0269 0.095 Uiso 1 1 calc R . .
C324 C -0.0519(7) 0.0990(9) 0.0282(6) 0.125(6) Uani 1 1 d . . .
H32B H -0.0740 0.0868 0.0034 0.150 Uiso 1 1 calc R . .
C325 C -0.0764(8) 0.1456(9) 0.0500(7) 0.141(7) Uani 1 1 d . . .
H32C H -0.1147 0.1644 0.0410 0.169 Uiso 1 1 calc R . .
C326 C -0.0419(7) 0.1634(7) 0.0860(6) 0.114(6) Uani 1 1 d . . .
H32D H -0.0577 0.1939 0.1028 0.136 Uiso 1 1 calc R . .
C327 C 0.0433(6) 0.1596(5) 0.1367(4) 0.072(4) Uani 1 1 d . . .
H32E H 0.0248 0.1937 0.1469 0.086 Uiso 1 1 calc R . .
C331 C 0.4014(6) -0.3549(6) 0.6627(6) 0.072(4) Uani 1 1 d . . .
C332 C 0.4006(6) -0.3838(6) 0.6193(6) 0.073(4) Uani 1 1 d . . .
C333 C 0.4112(6) -0.4453(6) 0.6255(6) 0.086(4) Uani 1 1 d . . .
H33A H 0.4129 -0.4640 0.5968 0.103 Uiso 1 1 calc R . .
C334 C 0.4192(8) -0.4777(7) 0.6754(7) 0.121(7) Uani 1 1 d . . .
H33B H 0.4245 -0.5188 0.6801 0.145 Uiso 1 1 calc R . .
C335 C 0.4195(8) -0.4528(8) 0.7164(7) 0.136(7) Uani 1 1 d . . .
H33C H 0.4258 -0.4760 0.7494 0.163 Uiso 1 1 calc R . .
C336 C 0.4102(7) -0.3904(6) 0.7101(6) 0.109(6) Uani 1 1 d . . .
H33D H 0.4102 -0.3731 0.7395 0.130 Uiso 1 1 calc R . .
C337 C 0.3893(6) -0.2935(6) 0.6593(5) 0.081(4) Uani 1 1 d . . .
H33E H 0.3941 -0.2789 0.6895 0.098 Uiso 1 1 calc R . .
C341 C 0.4008(6) -0.0437(7) 0.8731(5) 0.069(4) Uani 1 1 d . . .
C342 C 0.3842(6) 0.0069(7) 0.8889(5) 0.065(4) Uani 1 1 d . . .
C343 C 0.3858(6) 0.0118(7) 0.9403(5) 0.081(4) Uani 1 1 d . . .
H34A H 0.3730 0.0473 0.9510 0.097 Uiso 1 1 calc R . .
C344 C 0.4068(7) -0.0364(10) 0.9753(6) 0.112(6) Uani 1 1 d . . .
H34B H 0.4100 -0.0325 1.0099 0.134 Uiso 1 1 calc R . .
C345 C 0.4237(7) -0.0914(9) 0.9619(6) 0.111(6) Uani 1 1 d . . .
H34C H 0.4366 -0.1245 0.9865 0.133 Uiso 1 1 calc R . .
C346 C 0.4198(6) -0.0934(7) 0.9094(5) 0.088(4) Uani 1 1 d . . .
H34D H 0.4303 -0.1290 0.8982 0.106 Uiso 1 1 calc R . .
C347 C 0.3963(5) -0.0554(5) 0.8206(5) 0.059(3) Uani 1 1 d . . .
H34E H 0.4066 -0.0938 0.8152 0.071 Uiso 1 1 calc R . .
C351 C 0.2319(5) 0.1370(5) 0.3495(4) 0.055(3) Uani 1 1 d . . .
C352 C 0.2161(5) 0.1930(5) 0.3571(4) 0.054(3) Uani 1 1 d . . .
H35A H 0.2285 0.2048 0.3866 0.064 Uiso 1 1 calc R . .
C353 C 0.1824(5) 0.2318(5) 0.3222(4) 0.048(3) Uani 1 1 d . . .
C354 C 0.1618(5) 0.2134(5) 0.2777(4) 0.052(3) Uani 1 1 d . . .
H35B H 0.1382 0.2396 0.2537 0.062 Uiso 1 1 calc R . .
C355 C 0.1773(5) 0.1567(5) 0.2709(4) 0.043(3) Uani 1 1 d . . .
C356 C 0.2126(5) 0.1185(5) 0.3058(4) 0.049(3) Uani 1 1 d . . .
H35C H 0.2238 0.0803 0.3004 0.058 Uiso 1 1 calc R . .
C357 C 0.1557(5) 0.1328(5) 0.2269(4) 0.050(3) Uani 1 1 d . . .
C358 C 0.1663(5) 0.2922(5) 0.3341(5) 0.051(3) Uani 1 1 d . . .
C361 C 0.3269(6) 0.0097(5) 0.5535(5) 0.067(4) Uani 1 1 d . . .
C362 C 0.3305(5) -0.0483(5) 0.5479(4) 0.067(4) Uani 1 1 d . . .
H36A H 0.3242 -0.0583 0.5159 0.080 Uiso 1 1 calc R . .
C363 C 0.3442(5) -0.0932(5) 0.5929(4) 0.055(3) Uani 1 1 d . . .
C364 C 0.3532(5) -0.0761(5) 0.6404(4) 0.056(3) Uani 1 1 d . . .
H36B H 0.3619 -0.1050 0.6699 0.067 Uiso 1 1 calc R . .
C365 C 0.3494(5) -0.0157(5) 0.6441(4) 0.055(3) Uani 1 1 d . . .
C366 C 0.3347(5) 0.0256(5) 0.6012(4) 0.063(3) Uani 1 1 d . . .
H36C H 0.3298 0.0654 0.6038 0.075 Uiso 1 1 calc R . .
C367 C 0.3501(5) -0.1551(5) 0.5856(5) 0.052(3) Uani 1 1 d . . .
C368 C 0.3599(5) 0.0032(5) 0.6932(4) 0.043(3) Uani 1 1 d . . .
O41 O 0.3651(4) 0.3150(3) 0.5907(3) 0.084(3) Uiso 1 1 d DU . .
N41 N 0.4020(4) 0.3818(4) 0.5227(3) 0.083(3) Uiso 1 1 d DU . .
C401 C 0.4031(5) 0.3257(5) 0.5549(4) 0.084(4) Uiso 1 1 d DU . .
C402 C 0.4529(5) 0.3981(5) 0.4832(4) 0.095(4) Uiso 1 1 d DU . .
C403 C 0.3533(6) 0.4278(5) 0.5306(5) 0.118(5) Uiso 1 1 d DU . .
O42 O -0.0910(4) 0.3667(4) 0.5560(3) 0.096(3) Uiso 1 1 d DU . .
N42 N -0.1705(4) 0.3732(4) 0.6153(4) 0.086(3) Uiso 1 1 d DU . .
C404 C -0.1274(6) 0.3970(5) 0.5784(5) 0.095(4) Uiso 1 1 d DU . .
C405 C -0.2105(6) 0.4115(5) 0.6443(5) 0.111(5) Uiso 1 1 d DU . .
C406 C -0.1789(8) 0.3096(5) 0.6304(6) 0.146(6) Uiso 1 1 d DU . .
O43 O -0.3919(4) 0.0443(4) 0.6452(3) 0.100(3) Uiso 1 1 d DU . .
N43 N -0.4164(5) -0.0329(4) 0.7090(4) 0.101(4) Uiso 1 1 d DU . .
C407 C -0.3744(6) 0.0018(6) 0.6767(5) 0.127(5) Uiso 1 1 d DU . .
C408 C -0.4827(6) -0.0209(7) 0.7019(7) 0.163(7) Uiso 1 1 d DU . .
C409 C -0.3952(8) -0.0888(6) 0.7432(7) 0.186(8) Uiso 1 1 d DU . .
O44 O -0.0207(6) -0.2430(5) 0.7736(5) 0.108(4) Uiso 0.75 1 d PDU . .
N44 N 0.0418(8) -0.3230(7) 0.7603(8) 0.175(8) Uiso 0.75 1 d PDU . .
C410 C -0.0117(10) -0.2834(9) 0.7510(9) 0.176(9) Uiso 0.75 1 d PDU . .
C411 C 0.0897(10) -0.3094(10) 0.7930(10) 0.194(10) Uiso 0.75 1 d PDU . .
C412 C 0.0501(12) -0.3773(9) 0.7367(10) 0.198(11) Uiso 0.75 1 d PDU . .
N45 N 0.1196(6) 0.0723(6) 0.5857(5) 0.153(5) Uiso 1 1 d DU . .
O45 O 0.0163(6) 0.0607(7) 0.5966(6) 0.209(6) Uiso 1 1 d DU . .
C413 C 0.0598(8) 0.0800(10) 0.5680(7) 0.210(8) Uiso 1 1 d DU . .
C414 C 0.1724(7) 0.0965(8) 0.5499(6) 0.157(7) Uiso 1 1 d DU . .
C415 C 0.1332(9) 0.0412(9) 0.6390(6) 0.210(9) Uiso 1 1 d DU . .
N46 N 0.0937(6) 0.0478(5) 0.3720(5) 0.147(5) Uiso 1 1 d DU . .
C416 C 0.0821(11) 0.1021(7) 0.3856(7) 0.213(8) Uiso 1 1 d DU A .
O46 O 0.0987(11) 0.1154(8) 0.4248(7) 0.241(9) Uiso 0.75 1 d PDU A 1
C417 C 0.0664(14) 0.0309(8) 0.3267(8) 0.119(9) Uiso 0.75 1 d PDU B 1
C418 C 0.1317(9) -0.0020(7) 0.4034(7) 0.113(7) Uiso 0.75 1 d PDU B 1
O46' O 0.055(2) 0.1444(10) 0.3613(16) 0.177(16) Uiso 0.25 1 d PDU A 2
C17' C 0.076(4) 0.0383(16) 0.3203(16) 0.108(16) Uiso 0.25 1 d PDU B 2
C18' C 0.099(4) -0.0081(9) 0.4117(12) 0.143(16) Uiso 0.25 1 d PDU B 2
N47 N 0.1023(6) -0.1113(6) 0.5246(6) 0.163(6) Uiso 1 1 d DU . .
O47 O 0.1907(8) -0.0696(8) 0.5348(8) 0.314(9) Uiso 1 1 d DU . .
C419 C 0.1699(8) -0.1115(8) 0.5206(9) 0.206(8) Uiso 1 1 d DU . .
C420 C 0.0711(7) -0.1540(7) 0.5017(7) 0.151(7) Uiso 1 1 d DU . .
C421 C 0.0634(8) -0.0631(8) 0.5441(8) 0.211(9) Uiso 1 1 d DU . .
N48 N 0.2393(8) -0.3840(6) 0.7179(5) 0.060(5) Uiso 0.50 1 d PDU . .
O48 O 0.2527(10) -0.2970(7) 0.7419(8) 0.135(7) Uiso 0.50 1 d PDU . .
C422 C 0.2450(12) -0.3265(8) 0.7101(7) 0.084(7) Uiso 0.50 1 d PDU . .
C423 C 0.2452(11) -0.4163(8) 0.6748(7) 0.077(7) Uiso 0.50 1 d PDU . .
C424 C 0.2353(13) -0.4215(8) 0.7697(6) 0.100(9) Uiso 0.50 1 d PDU . .
N49 N -0.1979(6) 0.2286(6) 0.7940(6) 0.058(5) Uiso 0.50 1 d PDU . .
O49 O -0.0956(7) 0.2241(8) 0.7721(7) 0.109(6) Uiso 0.50 1 d PDU . .
C425 C -0.1440(8) 0.2011(8) 0.7798(9) 0.074(7) Uiso 0.50 1 d PDU . .
C426 C -0.2543(8) 0.1970(9) 0.8056(9) 0.081(7) Uiso 0.50 1 d PDU . .
C427 C -0.1998(11) 0.2879(8) 0.8070(11) 0.116(9) Uiso 0.50 1 d PDU . .
O50 O -0.1725(19) -0.4624(16) 0.2771(15) 0.262(15) Uiso 0.50 1 d PU . .
N50 N -0.1584(18) -0.3940(17) 0.3265(17) 0.253(14) Uiso 0.50 1 d PDU . .
C428 C -0.129(3) -0.440(2) 0.279(2) 0.259(16) Uiso 0.50 1 d PDU . .
C429 C -0.118(2) -0.3439(18) 0.322(2) 0.259(19) Uiso 0.50 1 d PDU . .
C430 C -0.2256(18) -0.400(2) 0.337(2) 0.268(17) Uiso 0.50 1 d PDU . .
N51 N 0.1414(7) 0.0684(6) 0.9449(6) 0.168(6) Uiso 1 1 d DU . .
O51 O 0.0582(11) 0.1116(13) 0.8990(12) 0.182(12) Uiso 0.50 1 d PDU C 1
C431 C 0.0970(12) 0.1041(11) 0.9311(11) 0.121(8) Uiso 0.50 1 d PDU C 1
C432 C 0.1947(10) 0.0777(12) 0.9760(10) 0.109(9) Uiso 0.50 1 d PDU C 1
C433 C 0.1586(15) 0.0103(11) 0.9268(14) 0.166(11) Uiso 0.50 1 d PDU C 1
O51' O 0.0519(9) 0.0831(10) 0.9051(9) 0.121(8) Uiso 0.50 1 d PDU C 2
C31' C 0.0984(10) 0.0523(11) 0.9162(12) 0.127(9) Uiso 0.50 1 d PDU C 2
C32' C 0.1304(14) 0.1268(10) 0.9614(13) 0.147(10) Uiso 0.50 1 d PDU C 2
C33' C 0.2020(9) 0.0383(12) 0.9544(13) 0.136(10) Uiso 0.50 1 d PDU C 2
N52 N 0.3130(12) 0.3528(13) 0.7392(12) 0.201(12) Uiso 0.50 1 d PDU . .
O52 O 0.3466(17) 0.4136(15) 0.7879(14) 0.291(15) Uiso 0.50 1 d PDU . .
C436 C 0.2706(15) 0.3045(16) 0.7436(16) 0.202(15) Uiso 0.50 1 d PDU . .
C435 C 0.3766(12) 0.3385(12) 0.7204(12) 0.131(10) Uiso 0.50 1 d PDU . .
C434 C 0.3035(14) 0.3897(18) 0.7755(16) 0.224(14) Uiso 0.50 1 d PDU . .
N53 N 0.262(3) -0.156(3) 0.8446(19) 0.309(13) Uiso 0.50 1 d PDU D 1
O53 O 0.3270(16) -0.1487(17) 0.7708(12) 0.238(12) Uiso 0.50 1 d PDU D 1
C437 C 0.283(2) -0.1318(19) 0.7951(18) 0.292(13) Uiso 0.50 1 d PDU D 1
C438 C 0.247(3) -0.111(2) 0.8776(19) 0.257(16) Uiso 0.50 1 d PDU D 1
C439 C 0.206(3) -0.189(3) 0.847(2) 0.294(16) Uiso 0.50 1 d PDU D 1
N54 N 0.4810(17) 0.0232(10) 0.4801(10) 0.169(11) Uiso 0.50 1 d PDU . 1
O54 O 0.4538(14) 0.0903(12) 0.4078(10) 0.217(12) Uiso 0.50 1 d PDU E 1
C440 C 0.4878(14) 0.0702(13) 0.4429(13) 0.181(11) Uiso 0.50 1 d PDU E 1
C441 C 0.526(2) 0.0172(16) 0.5204(16) 0.200(12) Uiso 0.50 1 d PDU . 1
C442 C 0.496(2) -0.0311(13) 0.4587(13) 0.194(12) Uiso 0.50 1 d PDU . 1
N53' N 0.243(2) -0.173(2) 0.8116(15) 0.284(12) Uiso 0.50 1 d PDU F 2
O53' O 0.2932(17) -0.1949(16) 0.7366(12) 0.242(12) Uiso 0.50 1 d PDU F 2
C37' C 0.287(3) -0.170(3) 0.766(2) 0.291(13) Uiso 0.50 1 d PDU F 2
C38' C 0.253(4) -0.133(4) 0.849(3) 0.291(15) Uiso 0.50 1 d PDU F 2
C39' C 0.192(2) -0.209(3) 0.822(2) 0.288(17) Uiso 0.50 1 d PDU F 2
N55 N 0.5275(6) 0.1651(5) 0.9024(5) 0.090(4) Uiso 0.75 1 d PDU . .
C443 C 0.5083(7) 0.2052(8) 0.9311(7) 0.112(6) Uiso 0.75 1 d PDU . .
O55 O 0.5381(8) 0.2428(6) 0.9411(6) 0.166(6) Uiso 0.75 1 d PDU . .
C445 C 0.4883(7) 0.1204(7) 0.8937(6) 0.094(6) Uiso 0.75 1 d PDU . .
C444 C 0.5913(6) 0.1600(8) 0.8803(7) 0.115(7) Uiso 0.75 1 d PDU . .
O56 O -0.4166(14) -0.2014(19) 0.8372(14) 0.325(17) Uiso 0.50 1 d PDU . .
N56 N -0.3329(11) -0.2423(13) 0.8802(10) 0.185(11) Uiso 0.50 1 d PDU . .
C446 C -0.3946(13) -0.2258(19) 0.8774(12) 0.207(13) Uiso 0.50 1 d PDU . .
C447 C -0.2863(12) -0.2177(14) 0.8401(11) 0.158(12) Uiso 0.50 1 d PDU . .
C448 C -0.3097(17) -0.2854(16) 0.9256(12) 0.200(15) Uiso 0.50 1 d PDU . .
N57 N 0.6284(11) -0.2902(12) 0.7377(10) 0.167(10) Uiso 0.50 1 d PDU . .
O57 O 0.6007(18) -0.2159(16) 0.6714(13) 0.324(16) Uiso 0.50 1 d PDU . .
C449 C 0.6386(14) -0.2538(16) 0.6908(12) 0.197(13) Uiso 0.50 1 d PDU . .
C450 C 0.6764(13) -0.3312(14) 0.7642(12) 0.150(12) Uiso 0.50 1 d PDU . .
C451 C 0.5659(12) -0.2944(18) 0.7633(14) 0.217(15) Uiso 0.50 1 d PDU . .
N59 N 0.4199(13) 0.6470(12) 0.2238(10) 0.184(11) Uiso 0.50 1 d PDU . .
O59 O 0.5002(16) 0.5829(17) 0.2076(17) 0.344(17) Uiso 0.50 1 d PDU . .
C455 C 0.4757(13) 0.617(2) 0.2332(14) 0.241(14) Uiso 0.50 1 d PDU . .
C456 C 0.3717(14) 0.6455(15) 0.2669(11) 0.151(12) Uiso 0.50 1 d PDU . .
C457 C 0.3917(19) 0.645(2) 0.1735(11) 0.274(17) Uiso 0.50 1 d PDU . .
C503 C -0.075(3) 0.745(2) 0.183(2) 0.25(2) Uiso 0.50 1 d PU . .
O503 O -0.0706(18) 0.8008(17) 0.2152(15) 0.281(16) Uiso 0.50 1 d PU . .
O1W O 0.0799(5) 0.2126(4) 0.4659(4) 0.137(4) Uiso 1 1 d U . .
O2W O 0.4450(11) -0.1739(10) 0.7134(9) 0.159(9) Uiso 0.50 1 d P . .
O3W O 0.1490(6) 0.3368(5) 0.1866(5) 0.176(5) Uiso 1 1 d . . .

loop_
_atom_site_aniso_label
_atom_site_aniso_U_11
_atom_site_aniso_U_22
_atom_site_aniso_U_33
_atom_site_aniso_U_23
_atom_site_aniso_U_13
_atom_site_aniso_U_12
Ce1 0.0383(4) 0.0466(4) 0.0480(4) -0.0037(3) -0.0064(3) -0.0050(3)
Ce2 0.0376(4) 0.0651(5) 0.0369(4) -0.0110(3) -0.0033(3) -0.0021(3)
Ce3 0.0322(4) 0.0482(4) 0.0531(4) -0.0092(3) -0.0058(3) -0.0001(3)
Ce4 0.0381(4) 0.0605(5) 0.0408(4) -0.0071(3) -0.0104(3) -0.0080(3)
O11 0.050(5) 0.067(5) 0.053(5) -0.010(4) -0.006(4) 0.000(4)
N11 0.041(6) 0.074(7) 0.047(6) 0.000(5) -0.007(4) -0.002(5)
O12 0.033(4) 0.076(5) 0.055(5) -0.008(4) -0.006(3) -0.005(4)
N12 0.025(5) 0.064(6) 0.052(6) -0.008(5) 0.009(4) -0.016(5)
O13 0.049(5) 0.065(5) 0.056(5) 0.000(4) -0.004(4) -0.015(4)
N13 0.031(5) 0.060(6) 0.049(5) 0.007(5) -0.014(4) -0.007(5)
N14 0.040(6) 0.070(7) 0.048(6) 0.001(5) 0.002(5) -0.005(5)
O14 0.042(5) 0.079(6) 0.060(5) -0.009(4) -0.017(4) -0.002(4)
O15 0.034(4) 0.079(5) 0.038(4) -0.011(4) -0.014(3) 0.000(4)
N15 0.034(5) 0.058(6) 0.047(5) -0.002(5) 0.002(4) -0.014(5)
O16 0.035(4) 0.062(5) 0.043(4) 0.012(4) -0.011(3) -0.002(4)
N16 0.038(6) 0.069(6) 0.048(6) 0.009(5) -0.003(4) -0.012(5)
O17 0.020(4) 0.067(5) 0.051(4) 0.006(4) -0.012(3) 0.002(4)
N17 0.043(6) 0.059(6) 0.049(5) -0.012(5) -0.009(4) 0.000(5)
O18 0.042(5) 0.056(5) 0.038(4) 0.000(4) -0.011(3) 0.001(4)
N18 0.025(5) 0.070(6) 0.054(6) 0.019(5) -0.014(4) -0.007(5)
O19 0.037(5) 0.075(5) 0.064(5) 0.028(4) -0.023(4) -0.014(4)
O20 0.021(4) 0.142(8) 0.051(5) 0.032(5) -0.013(4) -0.023(5)
O21 0.051(5) 0.082(6) 0.054(5) -0.024(4) 0.003(4) -0.015(4)
N21 0.038(6) 0.090(8) 0.065(6) -0.034(6) -0.001(5) -0.014(5)
O22 0.047(5) 0.077(6) 0.058(5) -0.013(4) -0.003(4) -0.020(4)
N22 0.040(6) 0.071(7) 0.051(6) -0.021(5) -0.001(4) 0.006(5)
O23 0.043(5) 0.057(5) 0.073(5) -0.028(4) 0.012(4) -0.015(4)
N23 0.037(6) 0.080(7) 0.074(7) -0.030(6) 0.004(5) -0.005(5)
O24 0.037(5) 0.063(5) 0.077(5) -0.026(4) 0.000(4) -0.008(4)
N24 0.055(7) 0.068(7) 0.047(6) -0.012(5) -0.010(5) -0.006(5)
O25 0.031(4) 0.065(5) 0.053(4) -0.027(4) -0.002(3) -0.013(4)
N25 0.044(6) 0.061(6) 0.089(7) -0.046(6) 0.001(5) 0.000(5)
O26 0.040(5) 0.054(5) 0.056(5) -0.011(4) -0.007(4) -0.009(4)
N26 0.041(6) 0.054(6) 0.062(6) -0.016(5) 0.000(4) -0.006(5)
O27 0.033(4) 0.066(5) 0.062(5) -0.019(4) -0.001(3) -0.015(4)
N27 0.038(6) 0.082(7) 0.074(7) -0.033(6) 0.000(5) -0.017(5)
O28 0.035(5) 0.071(5) 0.056(5) -0.017(4) 0.002(4) -0.015(4)
N28 0.027(5) 0.060(6) 0.062(6) -0.016(5) -0.008(4) -0.010(5)
O29 0.044(5) 0.107(7) 0.103(6) -0.066(6) 0.012(4) -0.019(5)
O30 0.033(5) 0.122(7) 0.132(7) -0.093(6) 0.015(5) -0.023(5)
N31 0.081(8) 0.059(7) 0.048(6) -0.009(6) -0.015(5) -0.005(6)
O31 0.073(6) 0.060(5) 0.057(5) 0.001(4) -0.006(4) 0.005(4)
O32 0.057(5) 0.082(6) 0.041(4) -0.015(4) -0.016(4) 0.007(5)
N32 0.068(7) 0.066(7) 0.049(6) -0.020(6) -0.006(5) 0.007(6)
O33 0.050(5) 0.041(5) 0.084(6) -0.006(4) -0.014(4) 0.001(4)
N33 0.070(7) 0.044(6) 0.050(6) -0.012(5) -0.024(5) 0.020(5)
O34 0.066(6) 0.100(6) 0.042(5) -0.014(5) -0.015(4) -0.004(5)
N34 0.049(6) 0.064(7) 0.050(6) -0.013(5) -0.010(5) -0.005(5)
O35 0.047(5) 0.069(5) 0.047(5) -0.019(4) -0.014(4) -0.006(4)
N35 0.171(12) 0.051(7) 0.054(7) -0.015(6) -0.043(7) 0.015(7)
O36 0.047(5) 0.083(6) 0.055(5) -0.031(5) -0.009(4) 0.003(4)
N36 0.074(7) 0.052(6) 0.048(6) -0.005(5) -0.012(5) -0.009(6)
O37 0.053(5) 0.050(5) 0.052(5) -0.014(4) -0.010(4) -0.003(4)
N37 0.059(7) 0.073(7) 0.054(6) -0.010(6) -0.025(5) -0.001(5)
N38 0.030(5) 0.061(6) 0.067(7) 0.002(6) -0.009(5) -0.010(5)
O38 0.056(5) 0.057(5) 0.053(5) -0.016(4) -0.016(4) -0.009(4)
O39 0.203(11) 0.052(5) 0.066(6) -0.014(5) -0.078(6) -0.001(6)
O40 0.102(7) 0.063(5) 0.064(5) -0.020(5) -0.037(5) 0.016(5)
C101 0.027(7) 0.109(10) 0.074(8) 0.025(8) -0.009(6) -0.014(7)
C102 0.038(7) 0.107(10) 0.061(8) 0.006(7) -0.011(6) -0.027(7)
C111 0.037(8) 0.091(10) 0.063(8) -0.010(8) 0.002(6) -0.009(7)
C112 0.051(9) 0.089(10) 0.066(9) -0.018(8) -0.005(7) -0.019(8)
C113 0.081(11) 0.084(10) 0.053(8) 0.009(7) 0.008(7) -0.013(8)
C114 0.078(11) 0.113(13) 0.095(11) 0.017(10) 0.031(9) -0.024(10)
C115 0.055(10) 0.148(15) 0.116(14) 0.036(12) 0.024(9) -0.009(10)
C116 0.051(9) 0.142(13) 0.071(9) 0.010(9) -0.003(7) -0.012(9)
C117 0.046(8) 0.083(9) 0.041(7) -0.004(6) -0.013(6) -0.004(7)
C121 0.042(7) 0.054(8) 0.049(7) -0.004(6) -0.007(6) 0.007(6)
C122 0.025(7) 0.067(8) 0.081(9) -0.019(7) -0.002(6) 0.001(6)
C123 0.046(8) 0.058(8) 0.069(8) -0.009(6) -0.028(6) -0.001(6)
C124 0.036(8) 0.061(8) 0.085(9) 0.002(7) -0.021(7) -0.014(6)
C125 0.034(8) 0.088(10) 0.110(11) -0.030(9) -0.013(7) -0.006(7)
C126 0.045(8) 0.077(9) 0.054(7) 0.004(6) 0.001(6) -0.003(7)
C127 0.046(8) 0.082(9) 0.040(6) 0.002(6) -0.010(6) -0.010(7)
C131 0.055(8) 0.061(8) 0.056(8) 0.006(7) 0.002(6) -0.015(7)
C132 0.061(9) 0.058(8) 0.056(8) -0.004(7) -0.002(7) -0.015(7)
C133 0.064(10) 0.098(11) 0.063(9) 0.012(8) -0.006(7) 0.009(8)
C134 0.079(11) 0.128(13) 0.049(8) 0.002(8) 0.012(8) -0.025(10)
C135 0.070(10) 0.119(13) 0.085(11) 0.032(10) 0.016(9) -0.003(10)
C136 0.049(9) 0.095(11) 0.079(10) -0.013(8) 0.004(7) 0.004(8)
C137 0.035(7) 0.067(8) 0.055(7) -0.008(6) -0.003(5) -0.011(6)
C141 0.037(7) 0.064(8) 0.050(7) -0.007(6) -0.005(5) -0.001(6)
C142 0.042(8) 0.053(8) 0.063(8) -0.027(7) -0.002(6) -0.007(6)
C143 0.037(8) 0.077(9) 0.093(10) 0.000(8) -0.027(7) 0.020(7)
C144 0.032(8) 0.094(11) 0.084(10) -0.010(9) -0.009(7) 0.004(8)
C145 0.033(8) 0.119(12) 0.092(10) -0.021(10) -0.014(7) -0.002(8)
C146 0.041(8) 0.086(9) 0.076(9) 0.001(7) -0.008(6) -0.015(7)
C147 0.040(7) 0.068(8) 0.063(8) -0.005(6) -0.015(6) -0.004(7)
C151 0.026(6) 0.062(8) 0.058(7) 0.003(6) -0.016(5) 0.001(6)
C152 0.033(7) 0.053(7) 0.052(7) 0.004(6) -0.012(5) -0.006(6)
C153 0.040(7) 0.047(7) 0.035(6) -0.011(5) -0.003(5) 0.006(6)
C154 0.030(6) 0.053(7) 0.041(6) 0.000(6) -0.001(5) 0.001(5)
C155 0.030(6) 0.053(7) 0.036(6) -0.001(5) -0.004(5) 0.007(5)
C156 0.039(7) 0.055(7) 0.049(7) 0.005(6) -0.010(5) -0.003(6)
C157 0.041(7) 0.047(7) 0.045(7) -0.012(6) -0.012(5) 0.007(6)
C158 0.046(8) 0.055(8) 0.048(7) -0.017(6) 0.000(6) 0.000(6)
C161 0.042(8) 0.084(9) 0.044(7) 0.003(7) -0.014(6) -0.014(7)
C162 0.033(7) 0.086(9) 0.040(6) 0.004(6) -0.009(5) -0.008(6)
C163 0.030(6) 0.061(7) 0.040(6) -0.003(6) -0.014(5) -0.011(6)
C164 0.035(7) 0.062(8) 0.051(7) -0.003(6) -0.010(5) -0.017(6)
C165 0.024(6) 0.061(8) 0.049(7) -0.001(6) -0.007(5) -0.009(6)
C166 0.037(7) 0.077(9) 0.053(7) 0.007(7) -0.021(5) 0.003(6)
C167 0.033(7) 0.062(8) 0.052(7) -0.018(6) -0.011(6) 0.003(6)
C168 0.060(9) 0.051(7) 0.030(6) -0.002(6) 0.010(6) 0.000(7)
C201 0.045(8) 0.112(11) 0.116(11) -0.077(9) 0.008(7) -0.021(8)
C202 0.033(7) 0.110(10) 0.111(10) -0.081(9) 0.009(6) -0.028(7)
C211 0.060(9) 0.108(12) 0.056(8) -0.027(8) -0.013(7) 0.018(9)
C212 0.048(8) 0.102(11) 0.056(8) -0.030(8) -0.010(6) 0.001(8)
C213 0.038(8) 0.145(13) 0.091(10) -0.047(10) 0.021(7) -0.011(8)
C214 0.077(12) 0.151(16) 0.142(14) -0.112(13) 0.012(10) 0.027(11)
C215 0.067(12) 0.152(16) 0.179(17) -0.107(14) 0.007(11) 0.005(12)
C216 0.080(11) 0.088(10) 0.116(12) -0.063(9) -0.027(9) 0.007(9)
C217 0.054(9) 0.093(10) 0.068(8) -0.029(8) -0.003(6) -0.004(8)
C221 0.108(13) 0.085(10) 0.068(9) -0.042(8) 0.009(8) -0.037(9)
C222 0.084(11) 0.078(10) 0.044(8) -0.006(7) 0.004(7) -0.028(8)
C223 0.064(9) 0.082(10) 0.096(10) -0.043(8) 0.000(7) -0.027(8)
C224 0.093(14) 0.104(13) 0.132(15) -0.057(11) 0.000(11) -0.025(11)
C225 0.18(2) 0.099(13) 0.104(13) -0.047(11) -0.021(13) -0.032(14)
C226 0.109(13) 0.108(12) 0.097(11) -0.049(10) 0.018(9) -0.025(10)
C227 0.086(11) 0.101(11) 0.054(8) -0.029(8) 0.011(7) -0.011(9)
C231 0.057(8) 0.040(7) 0.059(7) -0.027(6) 0.009(6) 0.005(6)
C232 0.041(8) 0.060(8) 0.057(8) -0.001(7) 0.005(6) 0.019(7)
C233 0.081(10) 0.067(9) 0.077(9) -0.032(8) 0.005(7) 0.000(8)
C234 0.075(11) 0.102(12) 0.110(12) -0.039(10) 0.039(9) 0.004(10)
C235 0.117(14) 0.064(10) 0.120(13) -0.039(9) 0.023(10) -0.005(10)
C236 0.079(10) 0.066(9) 0.077(9) -0.003(8) 0.024(7) 0.001(8)
C237 0.053(8) 0.064(8) 0.065(8) -0.018(7) 0.002(6) -0.012(6)
C241 0.056(8) 0.069(9) 0.062(8) -0.023(7) -0.006(6) -0.002(7)
C242 0.051(8) 0.052(8) 0.070(8) -0.014(7) 0.008(6) -0.002(6)
C243 0.063(9) 0.081(10) 0.083(9) -0.040(8) -0.003(7) -0.025(7)
C244 0.091(12) 0.098(11) 0.107(12) -0.041(10) -0.031(9) -0.030(10)
C245 0.080(11) 0.097(11) 0.106(11) -0.049(9) -0.002(9) -0.031(9)
C246 0.070(10) 0.094(11) 0.099(11) -0.035(9) 0.009(8) -0.013(8)
C247 0.048(8) 0.069(9) 0.079(9) -0.034(7) -0.002(6) -0.002(7)
C251 0.039(7) 0.083(9) 0.064(8) -0.026(7) -0.001(6) -0.018(7)
C252 0.035(7) 0.079(9) 0.055(7) -0.023(7) -0.003(5) -0.017(6)
C253 0.035(7) 0.067(8) 0.035(6) -0.010(6) -0.005(5) -0.013(6)
C254 0.039(7) 0.066(8) 0.055(7) -0.016(6) -0.014(6) -0.003(6)
C255 0.051(8) 0.061(8) 0.037(6) -0.017(6) -0.004(5) -0.002(6)
C256 0.031(7) 0.095(9) 0.053(7) -0.030(7) 0.000(5) -0.018(6)
C257 0.041(8) 0.074(9) 0.045(7) -0.020(6) -0.001(5) -0.003(7)
C258 0.031(7) 0.068(8) 0.036(6) -0.011(6) 0.001(5) 0.002(6)
C261 0.040(8) 0.084(9) 0.088(9) -0.055(8) -0.012(6) -0.003(7)
C262 0.037(7) 0.083(9) 0.073(8) -0.047(7) -0.004(6) -0.009(6)
C263 0.025(6) 0.061(8) 0.071(8) -0.008(7) -0.012(5) -0.008(6)
C264 0.042(8) 0.059(8) 0.079(8) -0.042(7) 0.006(6) -0.005(6)
C265 0.035(7) 0.063(8) 0.081(8) -0.029(7) -0.002(6) -0.006(6)
C266 0.029(7) 0.081(9) 0.102(10) -0.042(8) 0.010(6) -0.005(6)
C267 0.039(7) 0.051(8) 0.056(7) -0.007(6) -0.015(6) -0.012(6)
C268 0.036(7) 0.052(8) 0.054(7) -0.008(6) -0.001(5) -0.003(6)
C301 0.127(12) 0.074(9) 0.054(8) -0.025(7) -0.056(8) 0.018(8)
C302 0.100(11) 0.061(8) 0.060(8) -0.017(7) -0.037(7) 0.001(7)
C311 0.154(15) 0.048(9) 0.089(12) -0.006(9) -0.042(10) -0.003(9)
C312 0.075(10) 0.051(10) 0.099(12) -0.005(9) -0.015(8) -0.024(8)
C313 0.108(12) 0.049(9) 0.086(11) 0.013(8) -0.017(9) -0.003(8)
C314 0.24(2) 0.079(13) 0.116(16) -0.024(13) -0.026(16) 0.012(13)
C315 0.32(3) 0.067(12) 0.094(15) 0.034(11) -0.067(16) 0.011(15)
C316 0.44(4) 0.061(11) 0.066(12) 0.007(10) -0.062(16) 0.057(16)
C317 0.132(14) 0.086(11) 0.054(9) -0.001(9) -0.037(8) -0.001(10)
C321 0.057(9) 0.090(10) 0.061(8) -0.015(8) -0.027(7) -0.002(8)
C322 0.068(9) 0.088(10) 0.051(7) -0.029(7) -0.029(7) 0.010(8)
C323 0.071(10) 0.118(12) 0.051(8) -0.021(8) -0.014(7) -0.005(9)
C324 0.077(12) 0.22(2) 0.096(12) -0.046(13) -0.050(10) -0.002(13)
C325 0.094(14) 0.19(2) 0.154(17) -0.094(15) -0.029(12) 0.051(13)
C326 0.103(13) 0.149(15) 0.104(12) -0.056(11) -0.055(10) 0.025(11)
C327 0.070(9) 0.076(9) 0.063(8) -0.004(7) -0.014(7) 0.020(8)
C331 0.085(10) 0.050(9) 0.071(10) 0.004(8) -0.006(7) 0.013(7)
C332 0.059(9) 0.051(9) 0.095(11) 0.012(9) 0.008(7) 0.012(7)
C333 0.093(11) 0.054(9) 0.099(12) -0.005(9) 0.022(9) 0.018(8)
C334 0.193(19) 0.057(11) 0.098(14) -0.012(11) 0.031(13) 0.041(11)
C335 0.174(19) 0.094(14) 0.105(15) 0.041(12) 0.008(13) 0.038(13)
C336 0.173(17) 0.065(10) 0.069(10) 0.019(9) -0.006(10) 0.023(10)
C337 0.133(13) 0.051(9) 0.057(9) -0.004(7) -0.022(8) 0.006(8)
C341 0.080(10) 0.077(10) 0.041(8) 0.023(8) -0.028(6) -0.013(8)
C342 0.068(9) 0.074(10) 0.052(8) 0.002(8) -0.032(7) -0.006(8)
C343 0.076(10) 0.115(12) 0.047(8) 0.009(9) -0.022(7) -0.023(9)
C344 0.084(12) 0.20(2) 0.036(9) 0.012(12) 0.000(7) -0.003(13)
C345 0.080(12) 0.162(18) 0.074(12) 0.021(12) -0.015(9) -0.019(12)
C346 0.069(10) 0.118(12) 0.069(10) 0.012(10) -0.014(7) -0.013(9)
C347 0.043(7) 0.060(8) 0.069(8) -0.006(7) -0.002(6) 0.003(6)
C351 0.049(7) 0.057(8) 0.057(8) -0.002(7) -0.021(6) 0.001(6)
C352 0.062(8) 0.057(8) 0.044(7) -0.012(6) -0.013(6) -0.003(7)
C353 0.052(7) 0.041(7) 0.048(7) -0.004(6) -0.004(5) -0.003(6)
C354 0.060(8) 0.047(8) 0.047(7) -0.003(6) -0.005(6) -0.005(6)
C355 0.047(7) 0.041(7) 0.041(6) -0.008(6) 0.001(5) -0.007(6)
C356 0.056(8) 0.049(7) 0.042(7) -0.011(6) -0.005(5) -0.002(6)
C357 0.047(8) 0.056(8) 0.050(7) -0.020(7) 0.004(6) -0.009(7)
C358 0.042(7) 0.055(8) 0.056(8) -0.006(7) 0.004(6) -0.017(6)
C361 0.091(10) 0.047(8) 0.067(9) -0.012(7) -0.034(7) -0.003(7)
C362 0.098(10) 0.051(8) 0.050(7) -0.005(7) -0.032(7) 0.017(7)
C363 0.078(9) 0.046(7) 0.043(7) -0.013(6) -0.013(6) -0.006(6)
C364 0.056(8) 0.059(8) 0.051(7) -0.003(6) -0.011(6) 0.000(6)
C365 0.062(8) 0.040(7) 0.063(8) -0.011(7) -0.004(6) -0.011(6)
C366 0.088(10) 0.046(7) 0.053(8) -0.006(7) -0.031(6) 0.014(7)
C367 0.056(8) 0.054(8) 0.049(8) -0.016(7) -0.003(6) 0.002(6)
C368 0.037(7) 0.044(7) 0.052(7) -0.018(7) -0.010(5) -0.001(6)

loop_
_atom_type_symbol
_atom_type_description
_atom_type_scat_dispersion_real
_atom_type_scat_dispersion_imag
_atom_type_scat_source
C C 0.0033 0.0016 'International Tables Vol C Tables 4.2.6.8 and 6.1.1.4'
H H 0.0000 0.0000 'International Tables Vol C Tables 4.2.6.8 and 6.1.1.4'
N N 0.0061 0.0033 'International Tables Vol C Tables 4.2.6.8 and 6.1.1.4'
O O 0.0106 0.0060 'International Tables Vol C Tables 4.2.6.8 and 6.1.1.4'
Ce Ce -0.2486 2.6331 'International Tables Vol C Tables 4.2.6.8 and 6.1.1.4'

loop_
_geom_angle_atom_site_label_1
_geom_angle_atom_site_label_2
_geom_angle_atom_site_label_3
_geom_angle
_geom_angle_site_symmetry_1
_geom_angle_site_symmetry_3
_geom_angle_publ_flag
O13 Ce1 O24 87.4(3) 2_556 . ?
O13 Ce1 O31 81.7(3) 2_556 2_556 ?
O24 Ce1 O31 87.8(3) . 2_556 ?
O13 Ce1 O17 132.2(2) 2_556 2_556 ?
O24 Ce1 O17 83.1(2) . 2_556 ?
O31 Ce1 O17 144.0(2) 2_556 2_556 ?
O13 Ce1 O28 138.6(2) 2_556 . ?
O24 Ce1 O28 129.9(2) . . ?
O31 Ce1 O28 82.4(3) 2_556 . ?
O17 Ce1 O28 77.2(2) 2_556 . ?
O13 Ce1 O35 90.1(2) 2_556 2_556 ?
O24 Ce1 O35 142.9(2) . 2_556 ?
O31 Ce1 O35 128.4(2) 2_556 2_556 ?
O17 Ce1 O35 71.5(2) 2_556 2_556 ?
O28 Ce1 O35 70.8(2) . 2_556 ?
O13 Ce1 N15 69.3(3) 2_556 2_556 ?
O24 Ce1 N15 75.4(2) . 2_556 ?
O31 Ce1 N15 146.8(3) 2_556 2_556 ?
O17 Ce1 N15 63.0(2) 2_556 2_556 ?
O28 Ce1 N15 130.2(2) . 2_556 ?
O35 Ce1 N15 69.2(2) 2_556 2_556 ?
O13 Ce1 N32 69.3(3) 2_556 2_556 ?
O24 Ce1 N32 148.0(3) . 2_556 ?
O31 Ce1 N32 68.0(3) 2_556 2_556 ?
O17 Ce1 N32 128.8(3) 2_556 2_556 ?
O28 Ce1 N32 69.2(3) . 2_556 ?
O35 Ce1 N32 61.6(3) 2_556 2_556 ?
N15 Ce1 N32 113.7(3) 2_556 2_556 ?
O13 Ce1 N28 148.3(3) 2_556 . ?
O24 Ce1 N28 68.6(3) . . ?
O31 Ce1 N28 77.1(3) 2_556 . ?
O17 Ce1 N28 67.1(2) 2_556 . ?
O28 Ce1 N28 61.3(2) . . ?
O35 Ce1 N28 121.5(2) 2_556 . ?
N15 Ce1 N28 120.6(2) 2_556 . ?
N32 Ce1 N28 122.0(3) 2_556 . ?
O21 Ce2 O11 82.2(3) 2_556 2_556 ?
O21 Ce2 O32 88.3(3) 2_556 . ?
O11 Ce2 O32 87.6(3) 2_556 . ?
O21 Ce2 O15 92.1(2) 2_556 2_556 ?
O11 Ce2 O15 132.0(2) 2_556 2_556 ?
O32 Ce2 O15 140.1(3) . 2_556 ?
O21 Ce2 O36 141.1(2) 2_556 . ?
O11 Ce2 O36 80.2(2) 2_556 . ?
O32 Ce2 O36 124.9(3) . . ?
O15 Ce2 O36 75.1(2) 2_556 . ?
O21 Ce2 O25 128.3(2) 2_556 2_556 ?
O11 Ce2 O25 145.0(2) 2_556 2_556 ?
O32 Ce2 O25 77.8(2) . 2_556 ?
O15 Ce2 O25 70.8(2) 2_556 2_556 ?
O36 Ce2 O25 82.5(2) . 2_556 ?
O21 Ce2 N12 74.8(3) 2_556 2_556 ?
O11 Ce2 N12 70.8(3) 2_556 2_556 ?
O32 Ce2 N12 154.0(3) . 2_556 ?
O15 Ce2 N12 61.8(2) 2_556 2_556 ?
O36 Ce2 N12 66.8(2) . 2_556 ?
O25 Ce2 N12 128.2(2) 2_556 2_556 ?
O21 Ce2 N22 67.6(3) 2_556 2_556 ?
O11 Ce2 N22 142.1(2) 2_556 2_556 ?
O32 Ce2 N22 69.8(3) . 2_556 ?
O15 Ce2 N22 73.6(2) 2_556 2_556 ?
O36 Ce2 N22 137.7(2) . 2_556 ?
O25 Ce2 N22 60.8(2) 2_556 2_556 ?
N12 Ce2 N22 119.2(3) 2_556 2_556 ?
O21 Ce2 N34 149.5(3) 2_556 . ?
O11 Ce2 N34 80.6(3) 2_556 . ?
O32 Ce2 N34 66.0(3) . . ?
O15 Ce2 N34 118.0(2) 2_556 . ?
O36 Ce2 N34 59.1(2) . . ?
O25 Ce2 N34 64.3(2) 2_556 . ?
N12 Ce2 N34 121.9(3) 2_556 . ?
N22 Ce2 N34 114.5(3) 2_556 . ?
O33 Ce3 O23 85.3(3) . . ?
O33 Ce3 O12 86.7(2) . 2_556 ?
O23 Ce3 O12 86.1(2) . 2_556 ?
O33 Ce3 O27 88.1(2) . . ?
O23 Ce3 O27 132.6(2) . . ?
O12 Ce3 O27 140.3(2) 2_556 . ?
O33 Ce3 O16 144.5(2) . 2_556 ?
O23 Ce3 O16 86.4(2) . 2_556 ?
O12 Ce3 O16 127.0(2) 2_556 2_556 ?
O27 Ce3 O16 72.7(2) . 2_556 ?
O33 Ce3 O37 129.4(2) . . ?
O23 Ce3 O37 140.4(2) . . ?
O12 Ce3 O37 78.7(2) 2_556 . ?
O27 Ce3 O37 74.5(2) . . ?
O16 Ce3 O37 74.7(2) 2_556 . ?
O33 Ce3 N26 76.4(3) . . ?
O23 Ce3 N26 70.0(3) . . ?
O12 Ce3 N26 151.5(3) 2_556 . ?
O27 Ce3 N26 62.9(3) . . ?
O16 Ce3 N26 68.4(2) 2_556 . ?
O37 Ce3 N26 129.8(2) . . ?
O33 Ce3 N36 68.6(3) . . ?
O23 Ce3 N36 145.6(3) . . ?
O12 Ce3 N36 71.0(3) 2_556 . ?
O27 Ce3 N36 70.5(3) . . ?
O16 Ce3 N36 127.8(3) 2_556 . ?
O37 Ce3 N36 60.8(3) . . ?
N26 Ce3 N36 121.6(3) . . ?
O33 Ce3 N14 147.2(3) . 2_556 ?
O23 Ce3 N14 73.6(3) . 2_556 ?
O12 Ce3 N14 67.4(3) 2_556 2_556 ?
O27 Ce3 N14 124.6(3) . 2_556 ?
O16 Ce3 N14 60.2(3) 2_556 2_556 ?
O37 Ce3 N14 66.8(2) . 2_556 ?
N26 Ce3 N14 117.4(3) . 2_556 ?
N36 Ce3 N14 117.4(3) . 2_556 ?
O22 Ce4 O34 84.3(3) . . ?
O22 Ce4 O14 84.9(3) . . ?
O34 Ce4 O14 87.3(3) . . ?
O22 Ce4 O26 130.9(2) . . ?
O34 Ce4 O26 87.4(2) . . ?
O14 Ce4 O26 142.9(2) . . ?
O22 Ce4 O18 89.9(2) . . ?
O34 Ce4 O18 143.8(2) . . ?
O14 Ce4 O18 127.8(2) . . ?
O26 Ce4 O18 69.8(2) . . ?
O22 Ce4 O38 142.7(2) . . ?
O34 Ce4 O38 129.4(3) . . ?
O14 Ce4 O38 81.9(2) . . ?
O26 Ce4 O38 73.5(2) . . ?
O18 Ce4 O38 71.7(2) . . ?
O22 Ce4 N24 69.0(3) . . ?
O34 Ce4 N24 78.2(3) . . ?
O14 Ce4 N24 151.1(3) . . ?
O26 Ce4 N24 62.0(3) . . ?
O18 Ce4 N24 66.5(2) . . ?
O38 Ce4 N24 126.6(3) . . ?
O22 Ce4 N38 148.1(3) . . ?
O34 Ce4 N38 68.4(3) . . ?
O14 Ce4 N38 78.0(3) . . ?
O26 Ce4 N38 66.1(2) . . ?
O18 Ce4 N38 121.9(2) . . ?
O38 Ce4 N38 61.1(3) . . ?
N24 Ce4 N38 118.2(3) . . ?
O22 Ce4 N17 72.2(2) . . ?
O34 Ce4 N17 146.8(3) . . ?
O14 Ce4 N17 67.8(3) . . ?
O26 Ce4 N17 125.7(2) . . ?
O18 Ce4 N17 61.2(2) . . ?
O38 Ce4 N17 70.5(2) . . ?
N24 Ce4 N17 113.1(3) . . ?
N38 Ce4 N17 123.6(3) . . ?
C112 O11 Ce2 139.6(8) . 2_556 ?
C158 N11 N12 108.4(8) . . ?
C122 O12 Ce3 145.5(7) . 2_556 ?
C117 N12 N11 113.3(9) . . ?
C117 N12 Ce2 128.7(7) . 2_556 ?
N11 N12 Ce2 118.0(6) . 2_556 ?
C132 O13 Ce1 148.1(7) . 2_556 ?
C157 N13 N14 115.0(8) . . ?
C157 N13 H13K 122.5 . . ?
N14 N13 H13K 122.5 . . ?
C127 N14 N13 113.3(9) . . ?
C127 N14 Ce3 130.7(7) . 2_556 ?
N13 N14 Ce3 115.6(6) . 2_556 ?
C142 O14 Ce4 146.4(7) . . ?
C158 O15 Ce2 122.5(7) . 2_556 ?
C137 N15 N16 114.4(9) . . ?
C137 N15 Ce1 129.6(7) . 2_556 ?
N16 N15 Ce1 116.0(6) . 2_556 ?
C157 O16 Ce3 127.1(7) . 2_556 ?
C168 N16 N15 110.7(8) . . ?
C168 O17 Ce1 121.5(6) . 2_556 ?
C147 N17 N18 112.4(8) . . ?
C147 N17 Ce4 131.2(7) . . ?
N18 N17 Ce4 116.3(6) . . ?
C167 O18 Ce4 126.1(6) . . ?
C167 N18 N17 114.1(8) . . ?
C167 N18 H18A 123.0 . . ?
N17 N18 H18A 123.0 . . ?
C151 O19 C102 117.1(8) . . ?
C161 O20 C101 117.6(8) . . ?
C212 O21 Ce2 151.8(8) . 2_556 ?
C258 N21 N22 113.8(9) . . ?
C258 N21 H21K 123.1 . . ?
N22 N21 H21K 123.1 . . ?
C222 O22 Ce4 145.0(7) . . ?
C217 N22 N21 114.1(9) . . ?
C217 N22 Ce2 131.0(8) . 2_556 ?
N21 N22 Ce2 114.7(6) . 2_556 ?
C232 O23 Ce3 144.4(7) . . ?
C257 N23 N24 115.5(9) . . ?
C257 N23 H23K 122.3 . . ?
N24 N23 H23K 122.3 . . ?
C242 O24 Ce1 150.5(7) . . ?
C227 N24 N23 114.3(10) . . ?
C227 N24 Ce4 130.9(9) . . ?
N23 N24 Ce4 114.7(6) . . ?
C258 O25 Ce2 122.5(6) . 2_556 ?
C268 N25 N26 108.7(9) . . ?
C257 O26 Ce4 124.7(7) . . ?
C237 N26 N25 110.7(9) . . ?
C237 N26 Ce3 131.1(7) . . ?
N25 N26 Ce3 118.2(6) . . ?
C268 O27 Ce3 121.7(6) . . ?
C267 N27 N28 116.2(9) . . ?
C267 N27 H27A 121.9 . . ?
N28 N27 H27A 121.9 . . ?
C267 O28 Ce1 125.3(7) . . ?
C247 N28 N27 114.9(9) . . ?
C247 N28 Ce1 130.0(7) . . ?
N27 N28 Ce1 115.0(6) . . ?
C251 O29 C201 117.5(8) . . ?
C261 O30 C202 115.8(8) . . ?
C358 N31 N32 117.8(9) . . ?
C358 N31 H31K 121.1 . . ?
N32 N31 H31K 121.1 . . ?
C312 O31 Ce1 143.1(8) . 2_556 ?
C322 O32 Ce2 144.5(7) . . ?
C317 N32 N31 114.6(10) . . ?
C317 N32 Ce1 130.3(9) . 2_556 ?
N31 N32 Ce1 114.6(7) . 2_556 ?
C332 O33 Ce3 148.7(8) . . ?
C357 N33 N34 116.5(9) . . ?
C357 N33 H33K 121.7 . . ?
N34 N33 H33K 121.7 . . ?
C342 O34 Ce4 149.2(8) . . ?
C327 N34 N33 115.0(9) . . ?
C327 N34 Ce2 129.6(8) . . ?
N33 N34 Ce2 114.8(6) . . ?
C358 O35 Ce1 126.4(7) . 2_556 ?
C367 N35 N36 118.0(10) . . ?
C367 N35 H35G 121.0 . . ?
N36 N35 H35G 121.0 . . ?
C357 O36 Ce2 127.7(7) . . ?
C337 N36 N35 114.5(10) . . ?
C337 N36 Ce3 129.9(8) . . ?
N35 N36 Ce3 114.7(7) . . ?
C367 O37 Ce3 123.9(7) . . ?
C368 N37 N38 113.9(9) . . ?
C347 N38 N37 113.7(9) . . ?
C347 N38 Ce4 130.7(8) . . ?
N37 N38 Ce4 115.5(6) . . ?
C368 O38 Ce4 122.8(7) . . ?
C361 O39 C302 118.6(8) . . ?
C351 O40 C301 117.2(8) . . ?
O20 C101 C102 104.4(8) . . ?
O20 C101 H10A 110.9 . . ?
C102 C101 H10A 110.9 . . ?
O20 C101 H10B 110.9 . . ?
C102 C101 H10B 110.9 . . ?
H10A C101 H10B 108.9 . . ?
O19 C102 C101 103.0(8) . . ?
O19 C102 H10C 111.2 . . ?
C101 C102 H10C 111.2 . . ?
O19 C102 H10D 111.2 . . ?
C101 C102 H10D 111.2 . . ?
H10C C102 H10D 109.1 . . ?
C116 C111 C117 119.4(11) . . ?
C116 C111 C112 115.8(12) . . ?
C117 C111 C112 124.8(11) . . ?
O11 C112 C113 119.6(12) . . ?
O11 C112 C111 120.2(11) . . ?
C113 C112 C111 120.1(12) . . ?
C114 C113 C112 122.4(13) . . ?
C114 C113 H11A 118.8 . . ?
C112 C113 H11A 118.8 . . ?
C113 C114 C115 119.1(13) . . ?
C113 C114 H11B 120.5 . . ?
C115 C114 H11B 120.5 . . ?
C116 C115 C114 120.1(14) . . ?
C116 C115 H11C 119.9 . . ?
C114 C115 H11C 119.9 . . ?
C115 C116 C111 122.4(13) . . ?
C115 C116 H11D 118.8 . . ?
C111 C116 H11D 118.8 . . ?
N12 C117 C111 126.3(11) . . ?
N12 C117 H11E 116.9 . . ?
C111 C117 H11E 116.9 . . ?
C122 C121 C126 117.1(10) . . ?
C122 C121 C127 122.6(10) . . ?
C126 C121 C127 120.2(10) . . ?
O12 C122 C121 122.1(10) . . ?
O12 C122 C123 119.4(11) . . ?
C121 C122 C123 118.2(11) . . ?
C124 C123 C122 121.1(11) . . ?
C124 C123 H12A 119.4 . . ?
C122 C123 H12A 119.4 . . ?
C125 C124 C123 120.5(11) . . ?
C125 C124 H12B 119.7 . . ?
C123 C124 H12B 119.7 . . ?
C124 C125 C126 119.7(12) . . ?
C124 C125 H12C 120.2 . . ?
C126 C125 H12C 120.2 . . ?
C125 C126 C121 123.1(11) . . ?
C125 C126 H12D 118.4 . . ?
C121 C126 H12D 118.4 . . ?
N14 C127 C121 124.8(10) . . ?
N14 C127 H12E 117.6 . . ?
C121 C127 H12E 117.6 . . ?
C132 C131 C136 118.7(11) . . ?
C132 C131 C137 121.5(11) . . ?
C136 C131 C137 119.8(11) . . ?
O13 C132 C133 122.3(12) . . ?
O13 C132 C131 121.0(10) . . ?
C133 C132 C131 116.7(12) . . ?
C134 C133 C132 123.2(12) . . ?
C134 C133 H13A 118.4 . . ?
C132 C133 H13A 118.4 . . ?
C133 C134 C135 120.3(12) . . ?
C133 C134 H13B 119.9 . . ?
C135 C134 H13B 119.9 . . ?
C136 C135 C134 118.3(14) . . ?
C136 C135 H13C 120.8 . . ?
C134 C135 H13C 120.8 . . ?
C135 C136 C131 122.7(13) . . ?
C135 C136 H13D 118.7 . . ?
C131 C136 H13D 118.7 . . ?
N15 C137 C131 127.9(11) . . ?
N15 C137 H13E 116.0 . . ?
C131 C137 H13E 116.0 . . ?
C146 C141 C142 118.4(10) . . ?
C146 C141 C147 116.4(11) . . ?
C142 C141 C147 124.9(11) . . ?
O14 C142 C141 121.3(10) . . ?
O14 C142 C143 118.7(11) . . ?
C141 C142 C143 120.0(11) . . ?
C144 C143 C142 120.9(12) . . ?
C144 C143 H14A 119.5 . . ?
C142 C143 H14A 119.5 . . ?
C143 C144 C145 120.9(12) . . ?
C143 C144 H14B 119.6 . . ?
C145 C144 H14B 119.6 . . ?
C144 C145 C146 118.3(13) . . ?
C144 C145 H14C 120.8 . . ?
C146 C145 H14C 120.8 . . ?
C141 C146 C145 121.3(12) . . ?
C141 C146 H14D 119.4 . . ?
C145 C146 H14D 119.4 . . ?
N17 C147 C141 123.2(10) . . ?
N17 C147 H14E 118.4 . . ?
C141 C147 H14E 118.4 . . ?
C152 C151 C156 122.5(11) . . ?
C152 C151 O19 123.8(9) . . ?
C156 C151 O19 113.7(10) . . ?
C151 C152 C153 119.0(9) . . ?
C151 C152 H15A 120.5 . . ?
C153 C152 H15A 120.5 . . ?
C152 C153 C154 119.9(9) . . ?
C152 C153 C158 119.3(9) . . ?
C154 C153 C158 120.8(10) . . ?
C155 C154 C153 118.9(10) . . ?
C155 C154 H15B 120.5 . . ?
C153 C154 H15B 120.5 . . ?
C154 C155 C156 120.3(9) . . ?
C154 C155 C157 123.8(10) . . ?
C156 C155 C157 115.9(9) . . ?
C151 C156 C155 119.4(10) . . ?
C151 C156 H15C 120.3 . . ?
C155 C156 H15C 120.3 . . ?
O16 C157 N13 122.0(9) . . ?
O16 C157 C155 119.1(10) . . ?
N13 C157 C155 118.9(10) . . ?
N11 C158 O15 127.3(10) . . ?
N11 C158 C153 118.6(10) . . ?
O15 C158 C153 114.0(10) . . ?
O20 C161 C162 116.6(10) . . ?
O20 C161 C166 126.7(9) . . ?
C162 C161 C166 116.8(10) . . ?
C163 C162 C161 121.9(10) . . ?
C163 C162 H16A 119.1 . . ?
C161 C162 H16A 119.1 . . ?
C162 C163 C164 119.4(9) . . ?
C162 C163 C167 116.7(9) . . ?
C164 C163 C167 123.9(10) . . ?
C165 C164 C163 121.1(10) . . ?
C165 C164 H16B 119.5 . . ?
C163 C164 H16B 119.5 . . ?
C164 C165 C166 117.7(10) . . ?
C164 C165 C168 123.2(10) . . ?
C166 C165 C168 119.1(9) . . ?
C161 C166 C165 123.1(9) . . ?
C161 C166 H16C 118.4 . . ?
C165 C166 H16C 118.4 . . ?
O18 C167 N18 122.3(9) . . ?
O18 C167 C163 120.2(10) . . ?
N18 C167 C163 117.4(10) . . ?
N16 C168 O17 126.8(10) . . ?
N16 C168 C165 115.4(10) . . ?
O17 C168 C165 117.8(10) . . ?
O29 C201 C202 106.8(8) . . ?
O29 C201 H20A 110.4 . . ?
C202 C201 H20A 110.4 . . ?
O29 C201 H20B 110.4 . . ?
C202 C201 H20B 110.4 . . ?
H20A C201 H20B 108.6 . . ?
O30 C202 C201 104.4(8) . . ?
O30 C202 H20C 110.9 . . ?
C201 C202 H20C 110.9 . . ?
O30 C202 H20D 110.9 . . ?
C201 C202 H20D 110.9 . . ?
H20C C202 H20D 108.9 . . ?
C217 C211 C216 120.3(14) . . ?
C217 C211 C212 121.4(12) . . ?
C216 C211 C212 118.1(12) . . ?
O21 C212 C213 125.1(13) . . ?
O21 C212 C211 120.7(11) . . ?
C213 C212 C211 114.2(12) . . ?
C214 C213 C212 123.7(13) . . ?
C214 C213 H21A 118.2 . . ?
C212 C213 H21A 118.2 . . ?
C215 C214 C213 122.7(14) . . ?
C215 C214 H21B 118.7 . . ?
C213 C214 H21B 118.7 . . ?
C216 C215 C214 117.1(15) . . ?
C216 C215 H21C 121.5 . . ?
C214 C215 H21C 121.5 . . ?
C215 C216 C211 124.2(15) . . ?
C215 C216 H21D 117.9 . . ?
C211 C216 H21D 117.9 . . ?
N22 C217 C211 126.3(12) . . ?
N22 C217 H21E 116.8 . . ?
C211 C217 H21E 116.8 . . ?
C222 C221 C226 119.4(13) . . ?
C222 C221 C227 123.9(12) . . ?
C226 C221 C227 116.6(13) . . ?
O22 C222 C223 120.8(12) . . ?
O22 C222 C221 120.2(11) . . ?
C223 C222 C221 119.0(12) . . ?
C224 C223 C222 122.6(13) . . ?
C224 C223 H22A 118.7 . . ?
C222 C223 H22A 118.7 . . ?
C225 C224 C223 119.8(15) . . ?
C225 C224 H22B 120.1 . . ?
C223 C224 H22B 120.1 . . ?
C224 C225 C226 121.3(16) . . ?
C224 C225 H22C 119.4 . . ?
C226 C225 H22C 119.4 . . ?
C221 C226 C225 117.8(14) . . ?
C221 C226 H22D 121.1 . . ?
C225 C226 H22D 121.1 . . ?
N24 C227 C221 124.7(12) . . ?
N24 C227 H22E 117.6 . . ?
C221 C227 H22E 117.6 . . ?
C236 C231 C232 120.7(11) . . ?
C236 C231 C237 114.7(12) . . ?
C232 C231 C237 124.6(10) . . ?
O23 C232 C231 123.0(10) . . ?
O23 C232 C233 118.8(12) . . ?
C231 C232 C233 118.3(12) . . ?
C234 C233 C232 119.8(13) . . ?
C234 C233 H23A 120.1 . . ?
C232 C233 H23A 120.1 . . ?
C233 C234 C235 122.7(12) . . ?
C233 C234 H23B 118.7 . . ?
C235 C234 H23B 118.7 . . ?
C236 C235 C234 115.5(12) . . ?
C236 C235 H23C 122.2 . . ?
C234 C235 H23C 122.2 . . ?
C231 C236 C235 123.0(13) . . ?
C231 C236 H23D 118.5 . . ?
C235 C236 H23D 118.5 . . ?
N26 C237 C231 123.4(10) . . ?
N26 C237 H23E 118.3 . . ?
C231 C237 H23E 118.3 . . ?
C242 C241 C246 116.2(11) . . ?
C242 C241 C247 124.4(11) . . ?
C246 C241 C247 119.4(11) . . ?
O24 C242 C243 119.5(10) . . ?
O24 C242 C241 120.5(11) . . ?
C243 C242 C241 119.9(11) . . ?
C244 C243 C242 119.1(12) . . ?
C244 C243 H24A 120.4 . . ?
C242 C243 H24A 120.4 . . ?
C243 C244 C245 124.1(12) . . ?
C243 C244 H24B 118.0 . . ?
C245 C244 H24B 118.0 . . ?
C246 C245 C244 115.5(13) . . ?
C246 C245 H24C 122.2 . . ?
C244 C245 H24C 122.2 . . ?
C245 C246 C241 125.0(13) . . ?
C245 C246 H24D 117.5 . . ?
C241 C246 H24D 117.5 . . ?
N28 C247 C241 125.7(11) . . ?
N28 C247 H24E 117.1 . . ?
C241 C247 H24E 117.1 . . ?
C252 C251 O29 117.2(10) . . ?
C252 C251 C256 117.9(11) . . ?
O29 C251 C256 124.8(10) . . ?
C253 C252 C251 121.7(10) . . ?
C253 C252 H25A 119.2 . . ?
C251 C252 H25A 119.2 . . ?
C252 C253 C254 119.8(10) . . ?
C252 C253 C257 118.4(10) . . ?
C254 C253 C257 121.8(10) . . ?
C255 C254 C253 120.7(10) . . ?
C255 C254 H25B 119.7 . . ?
C253 C254 H25B 119.7 . . ?
C254 C255 C256 119.4(10) . . ?
C254 C255 C258 127.1(10) . . ?
C256 C255 C258 113.4(10) . . ?
C255 C256 C251 120.4(10) . . ?
C255 C256 H25C 119.8 . . ?
C251 C256 H25C 119.8 . . ?
O26 C257 N23 121.0(11) . . ?
O26 C257 C253 119.5(10) . . ?
N23 C257 C253 119.4(10) . . ?
O25 C258 N21 124.6(10) . . ?
O25 C258 C255 122.5(10) . . ?
N21 C258 C255 112.8(10) . . ?
O30 C261 C262 124.1(10) . . ?
O30 C261 C266 115.4(10) . . ?
C262 C261 C266 120.5(10) . . ?
C261 C262 C263 119.6(10) . . ?
C261 C262 H26A 120.2 . . ?
C263 C262 H26A 120.2 . . ?
C264 C263 C262 120.9(10) . . ?
C264 C263 C268 119.6(10) . . ?
C262 C263 C268 119.6(10) . . ?
C263 C264 C265 119.0(10) . . ?
C263 C264 H26B 120.5 . . ?
C265 C264 H26B 120.5 . . ?
C266 C265 C264 119.3(10) . . ?
C266 C265 C267 117.1(10) . . ?
C264 C265 C267 123.5(10) . . ?
C265 C266 C261 120.6(10) . . ?
C265 C266 H26C 119.7 . . ?
C261 C266 H26C 119.7 . . ?
O28 C267 N27 122.2(10) . . ?
O28 C267 C265 119.8(10) . . ?
N27 C267 C265 117.9(10) . . ?
O27 C268 N25 127.4(10) . . ?
O27 C268 C263 115.9(9) . . ?
N25 C268 C263 116.7(10) . . ?
O40 C301 C302 103.0(9) . . ?
O40 C301 H30A 111.2 . . ?
C302 C301 H30A 111.2 . . ?
O40 C301 H30B 111.2 . . ?
C302 C301 H30B 111.2 . . ?
H30A C301 H30B 109.1 . . ?
O39 C302 C301 102.9(8) . . ?
O39 C302 H30C 111.2 . . ?
C301 C302 H30C 111.2 . . ?
O39 C302 H30D 111.2 . . ?
C301 C302 H30D 111.2 . . ?
H30C C302 H30D 109.1 . . ?
C312 C311 C316 120.4(14) . . ?
C312 C311 C317 124.3(14) . . ?
C316 C311 C317 114.4(15) . . ?
O31 C312 C311 122.5(13) . . ?
O31 C312 C313 118.7(14) . . ?
C311 C312 C313 118.5(14) . . ?
C314 C313 C312 119.4(15) . . ?
C314 C313 H31A 120.3 . . ?
C312 C313 H31A 120.3 . . ?
C313 C314 C315 122.6(16) . . ?
C313 C314 H31B 118.7 . . ?
C315 C314 H31B 118.7 . . ?
C316 C315 C314 118.0(16) . . ?
C316 C315 H31C 121.0 . . ?
C314 C315 H31C 121.0 . . ?
C315 C316 C311 120.2(16) . . ?
C315 C316 H31D 119.9 . . ?
C311 C316 H31D 119.9 . . ?
N32 C317 C311 123.4(13) . . ?
N32 C317 H31E 118.3 . . ?
C311 C317 H31E 118.3 . . ?
C326 C321 C322 123.2(12) . . ?
C326 C321 C327 112.5(12) . . ?
C322 C321 C327 124.1(11) . . ?
O32 C322 C321 122.9(10) . . ?
O32 C322 C323 120.6(12) . . ?
C321 C322 C323 116.4(12) . . ?
C324 C323 C322 119.8(13) . . ?
C324 C323 H32A 120.1 . . ?
C322 C323 H32A 120.1 . . ?
C325 C324 C323 123.0(14) . . ?
C325 C324 H32B 118.5 . . ?
C323 C324 H32B 118.5 . . ?
C324 C325 C326 117.1(15) . . ?
C324 C325 H32C 121.5 . . ?
C326 C325 H32C 121.5 . . ?
C321 C326 C325 120.4(14) . . ?
C321 C326 H32D 119.8 . . ?
C325 C326 H32D 119.8 . . ?
N34 C327 C321 123.3(11) . . ?
N34 C327 H32E 118.4 . . ?
C321 C327 H32E 118.4 . . ?
C336 C331 C337 119.5(14) . . ?
C336 C331 C332 116.6(12) . . ?
C337 C331 C332 123.8(12) . . ?
O33 C332 C333 117.9(14) . . ?
O33 C332 C331 121.0(11) . . ?
C333 C332 C331 121.0(13) . . ?
C334 C333 C332 118.0(14) . . ?
C334 C333 H33A 121.0 . . ?
C332 C333 H33A 121.0 . . ?
C335 C334 C333 122.7(15) . . ?
C335 C334 H33B 118.7 . . ?
C333 C334 H33B 118.7 . . ?
C334 C335 C336 119.5(16) . . ?
C334 C335 H33C 120.3 . . ?
C336 C335 H33C 120.3 . . ?
C331 C336 C335 122.1(15) . . ?
C331 C336 H33D 118.9 . . ?
C335 C336 H33D 118.9 . . ?
N36 C337 C331 127.0(12) . . ?
N36 C337 H33E 116.5 . . ?
C331 C337 H33E 116.5 . . ?
C342 C341 C346 119.6(13) . . ?
C342 C341 C347 126.5(12) . . ?
C346 C341 C347 113.7(14) . . ?
C341 C342 O34 121.0(11) . . ?
C341 C342 C343 121.7(13) . . ?
O34 C342 C343 117.3(13) . . ?
C344 C343 C342 118.4(15) . . ?
C344 C343 H34A 120.8 . . ?
C342 C343 H34A 120.8 . . ?
C343 C344 C345 123.1(16) . . ?
C343 C344 H34B 118.4 . . ?
C345 C344 H34B 118.4 . . ?
C346 C345 C344 115.3(16) . . ?
C346 C345 H34C 122.4 . . ?
C344 C345 H34C 122.4 . . ?
C341 C346 C345 121.8(16) . . ?
C341 C346 H34D 119.1 . . ?
C345 C346 H34D 119.1 . . ?
N38 C347 C341 123.7(11) . . ?
N38 C347 H34E 118.1 . . ?
C341 C347 H34E 118.1 . . ?
C352 C351 C356 120.1(10) . . ?
C352 C351 O40 126.1(10) . . ?
C356 C351 O40 113.8(10) . . ?
C353 C352 C351 120.8(10) . . ?
C353 C352 H35A 119.6 . . ?
C351 C352 H35A 119.6 . . ?
C352 C353 C354 119.7(10) . . ?
C352 C353 C358 117.3(10) . . ?
C354 C353 C358 123.0(10) . . ?
C355 C354 C353 118.9(10) . . ?
C355 C354 H35B 120.5 . . ?
C353 C354 H35B 120.5 . . ?
C354 C355 C356 120.5(10) . . ?
C354 C355 C357 122.7(10) . . ?
C356 C355 C357 116.8(10) . . ?
C355 C356 C351 119.9(10) . . ?
C355 C356 H35C 120.1 . . ?
C351 C356 H35C 120.1 . . ?
O36 C357 N33 121.6(10) . . ?
O36 C357 C355 117.5(11) . . ?
N33 C357 C355 120.8(11) . . ?
O35 C358 N31 119.4(10) . . ?
O35 C358 C353 121.7(11) . . ?
N31 C358 C353 118.9(10) . . ?
C362 C361 O39 122.6(10) . . ?
C362 C361 C366 121.9(11) . . ?
O39 C361 C366 115.4(10) . . ?
C361 C362 C363 118.0(10) . . ?
C361 C362 H36A 121.0 . . ?
C363 C362 H36A 121.0 . . ?
C364 C363 C362 119.0(10) . . ?
C364 C363 C367 123.9(10) . . ?
C362 C363 C367 117.0(10) . . ?
C363 C364 C365 120.9(10) . . ?
C363 C364 H36B 119.5 . . ?
C365 C364 H36B 119.5 . . ?
C366 C365 C364 118.6(10) . . ?
C366 C365 C368 119.7(10) . . ?
C364 C365 C368 121.7(11) . . ?
C365 C366 C361 121.5(11) . . ?
C365 C366 H36C 119.3 . . ?
C361 C366 H36C 119.3 . . ?
O37 C367 N35 121.2(10) . . ?
O37 C367 C363 120.5(11) . . ?
N35 C367 C363 118.3(10) . . ?
O38 C368 N37 124.8(10) . . ?
O38 C368 C365 116.9(11) . . ?
N37 C368 C365 118.3(10) . . ?
C401 N41 C403 120.9(7) . . ?
C401 N41 C402 120.4(8) . . ?
C403 N41 C402 118.5(8) . . ?
O41 C401 N41 119.9(9) . . ?
C404 N42 C406 123.8(8) . . ?
C404 N42 C405 120.3(8) . . ?
C406 N42 C405 115.8(8) . . ?
O42 C404 N42 122.4(10) . . ?
C407 N43 C408 119.8(8) . . ?
C407 N43 C409 120.5(9) . . ?
C408 N43 C409 118.6(9) . . ?
O43 C407 N43 120.6(11) . . ?
C410 N44 C411 119.3(9) . . ?
C410 N44 C412 120.5(11) . . ?
C411 N44 C412 120.1(11) . . ?
O44 C410 N44 120.2(14) . . ?
C413 N45 C415 122.4(9) . . ?
C413 N45 C414 119.8(10) . . ?
C415 N45 C414 117.8(10) . . ?
O45 C413 N45 120.6(14) . . ?
C416 N46 C18' 122.3(13) . . ?
C416 N46 C417 123.3(10) . . ?
C18' N46 C417 105(2) . . ?
C416 N46 C17' 120.1(13) . . ?
C18' N46 C17' 112.9(12) . . ?
C417 N46 C17' 12(5) . . ?
C416 N46 C418 123.3(9) . . ?
C18' N46 C418 29(3) . . ?
C417 N46 C418 113.3(9) . . ?
C17' N46 C418 116.1(19) . . ?
O46' C416 O46 108(2) . . ?
O46' C416 N46 126.9(16) . . ?
O46 C416 N46 125.0(13) . . ?
C419 N47 C420 119.9(10) . . ?
C419 N47 C421 121.5(9) . . ?
C420 N47 C421 118.0(10) . . ?
O47 C419 N47 114.5(13) . . ?
C422 N48 C424 123.1(10) . . ?
C422 N48 C423 121.9(10) . . ?
C424 N48 C423 114.5(10) . . ?
O48 C422 N48 128.1(16) . . ?
C425 N49 C426 121.2(10) . . ?
C425 N49 C427 121.1(10) . . ?
C426 N49 C427 116.8(11) . . ?
O49 C425 N49 124.1(14) . . ?
C430 N50 C429 133(3) . . ?
C430 N50 C428 110(2) . . ?
C429 N50 C428 109(2) . . ?
O50 C428 N50 98(4) . . ?
C431 N51 C31' 61.0(11) . . ?
C431 N51 C33' 166(3) . . ?
C31' N51 C33' 125.7(11) . . ?
C431 N51 C32' 56.7(12) . . ?
C31' N51 C32' 117.6(10) . . ?
C33' N51 C32' 116.0(11) . . ?
C431 N51 C432 127.5(11) . . ?
C31' N51 C432 171.4(11) . . ?
C33' N51 C432 45.8(11) . . ?
C32' N51 C432 71.0(12) . . ?
C431 N51 C433 126.6(11) . . ?
C31' N51 C433 66.1(12) . . ?
C33' N51 C433 59.8(12) . . ?
C32' N51 C433 175(2) . . ?
C432 N51 C433 105.3(10) . . ?
O51 C431 N51 138(2) . . ?
O51' C31' N51 121.9(16) . . ?
C434 N52 C435 118.6(14) . . ?
C434 N52 C436 117.3(16) . . ?
C435 N52 C436 115.0(16) . . ?
O52 C434 N52 120.1(18) . . ?
C437 N53 C438 113(3) . . ?
C437 N53 C439 113(3) . . ?
C438 N53 C439 106(3) . . ?
O53 C437 N53 127(2) . . ?
C441 N54 C440 133(3) 2_656 . ?
C441 N54 C441 102(3) 2_656 . ?
C440 N54 C441 113(2) . . ?
C441 N54 C442 29(4) 2_656 . ?
C440 N54 C442 110(2) . . ?
C441 N54 C442 102.4(17) . . ?
C441 N54 N54 66(3) 2_656 2_656 ?
C440 N54 N54 141(4) . 2_656 ?
C441 N54 N54 36.6(19) . 2_656 ?
C442 N54 N54 71(2) . 2_656 ?
C441 N54 C442 112(4) 2_656 2_656 ?
C440 N54 C442 114(2) . 2_656 ?
C441 N54 C442 26(2) . 2_656 ?
C442 N54 C442 122.8(19) . 2_656 ?
N54 N54 C442 52.2(15) 2_656 2_656 ?
O54 C440 N54 128(2) . . ?
C442 C441 N54 115(8) 2_656 2_656 ?
C442 C441 N54 98(5) 2_656 . ?
N54 C441 N54 78(3) 2_656 . ?
C442 C441 C441 108(7) 2_656 2_656 ?
N54 C441 C441 48(3) 2_656 2_656 ?
N54 C441 C441 29.2(15) . 2_656 ?
C441 C442 N54 36(4) 2_656 . ?
C441 C442 N54 56(3) 2_656 2_656 ?
N54 C442 N54 57.2(19) . 2_656 ?
C39' N53' C37' 124.7(12) . . ?
C39' N53' C38' 118.4(11) . . ?
C37' N53' C38' 116.9(13) . . ?
O53' C37' N53' 133(5) . . ?
C443 N55 C445 122.3(10) . . ?
C443 N55 C444 122.5(9) . . ?
C445 N55 C444 115.1(9) . . ?
O55 C443 N55 126.6(14) . . ?
C446 N56 C447 123.1(11) . . ?
C446 N56 C448 120.7(12) . . ?
C447 N56 C448 116.2(12) . . ?
O56 C446 N56 122.1(19) . . ?
C449 N57 C450 123.3(12) . . ?
C449 N57 C451 121.0(11) . . ?
C450 N57 C451 115.5(12) . . ?
O57 C449 N57 123(2) . . ?
C455 N59 C456 119.8(16) . . ?
C455 N59 C457 118.2(14) . . ?
C456 N59 C457 110.5(13) . . ?
O59 C455 N59 124.4(19) . . ?

loop_
_geom_bond_atom_site_label_1
_geom_bond_atom_site_label_2
_geom_bond_distance
_geom_bond_site_symmetry_2
_geom_bond_publ_flag
Ce1 O13 2.178(7) 2_556 ?
Ce1 O24 2.187(7) . ?
Ce1 O31 2.221(8) 2_556 ?
Ce1 O17 2.340(6) 2_556 ?
Ce1 O28 2.456(7) . ?
Ce1 O35 2.457(7) 2_556 ?
Ce1 N15 2.595(8) 2_556 ?
Ce1 N32 2.652(9) 2_556 ?
Ce1 N28 2.685(8) . ?
Ce2 O21 2.162(7) 2_556 ?
Ce2 O11 2.200(7) 2_556 ?
Ce2 O32 2.214(7) . ?
Ce2 O15 2.316(6) 2_556 ?
Ce2 O36 2.475(7) . ?
Ce2 O25 2.489(6) 2_556 ?
Ce2 N12 2.601(8) 2_556 ?
Ce2 N22 2.641(9) 2_556 ?
Ce2 N34 2.736(9) . ?
Ce3 O33 2.211(7) . ?
Ce3 O23 2.214(7) . ?
Ce3 O12 2.223(7) 2_556 ?
Ce3 O27 2.318(6) . ?
Ce3 O16 2.440(6) 2_556 ?
Ce3 O37 2.501(6) . ?
Ce3 N26 2.567(8) . ?
Ce3 N36 2.663(8) . ?
Ce3 N14 2.673(8) 2_556 ?
Ce4 O22 2.191(7) . ?
Ce4 O34 2.206(7) . ?
Ce4 O14 2.229(7) . ?
Ce4 O26 2.373(7) . ?
Ce4 O18 2.443(6) . ?
Ce4 O38 2.484(7) . ?
Ce4 N24 2.593(9) . ?
Ce4 N38 2.640(9) . ?
Ce4 N17 2.657(8) . ?
O11 C112 1.329(12) . ?
O11 Ce2 2.200(7) 2_556 ?
N11 C158 1.294(12) . ?
N11 N12 1.388(10) . ?
O12 C122 1.310(12) . ?
O12 Ce3 2.223(7) 2_556 ?
N12 C117 1.245(11) . ?
N12 Ce2 2.601(8) 2_556 ?
O13 C132 1.315(12) . ?
O13 Ce1 2.178(7) 2_556 ?
N13 C157 1.326(12) . ?
N13 N14 1.383(10) . ?
N13 H13K 0.8600 . ?
N14 C127 1.272(12) . ?
N14 Ce3 2.673(8) 2_556 ?
O14 C142 1.347(12) . ?
O15 C158 1.302(11) . ?
O15 Ce2 2.316(6) 2_556 ?
N15 C137 1.268(11) . ?
N15 N16 1.409(10) . ?
N15 Ce1 2.595(8) 2_556 ?
O16 C157 1.227(11) . ?
O16 Ce3 2.440(6) 2_556 ?
N16 C168 1.292(12) . ?
O17 C168 1.302(12) . ?
O17 Ce1 2.340(6) 2_556 ?
N17 C147 1.331(12) . ?
N17 N18 1.403(10) . ?
O18 C167 1.252(11) . ?
N18 C167 1.349(12) . ?
N18 H18A 0.8600 . ?
O19 C151 1.389(11) . ?
O19 C102 1.463(11) . ?
O20 C161 1.350(12) . ?
O20 C101 1.434(11) . ?
O21 C212 1.307(13) . ?
O21 Ce2 2.162(7) 2_556 ?
N21 C258 1.340(12) . ?
N21 N22 1.404(10) . ?
N21 H21K 0.8600 . ?
O22 C222 1.328(12) . ?
N22 C217 1.308(12) . ?
N22 Ce2 2.641(9) 2_556 ?
O23 C232 1.300(12) . ?
N23 C257 1.313(12) . ?
N23 N24 1.383(11) . ?
N23 H23K 0.8600 . ?
O24 C242 1.306(11) . ?
N24 C227 1.283(12) . ?
O25 C258 1.183(11) . ?
O25 Ce2 2.489(6) 2_556 ?
N25 C268 1.313(12) . ?
N25 N26 1.388(11) . ?
O26 C257 1.265(11) . ?
N26 C237 1.319(11) . ?
O27 C268 1.291(11) . ?
N27 C267 1.360(12) . ?
N27 N28 1.364(10) . ?
N27 H27A 0.8600 . ?
O28 C267 1.236(11) . ?
N28 C247 1.271(11) . ?
O29 C251 1.389(12) . ?
O29 C201 1.414(11) . ?
O30 C261 1.331(11) . ?
O30 C202 1.408(11) . ?
N31 C358 1.364(12) . ?
N31 N32 1.380(11) . ?
N31 H31K 0.8600 . ?
O31 C312 1.302(14) . ?
O31 Ce1 2.221(8) 2_556 ?
O32 C322 1.302(12) . ?
N32 C317 1.269(13) . ?
N32 Ce1 2.652(9) 2_556 ?
O33 C332 1.332(13) . ?
N33 C357 1.308(12) . ?
N33 N34 1.377(10) . ?
N33 H33K 0.8600 . ?
O34 C342 1.343(12) . ?
N34 C327 1.314(12) . ?
O35 C358 1.241(11) . ?
O35 Ce1 2.457(7) 2_556 ?
N35 C367 1.330(12) . ?
N35 N36 1.367(11) . ?
N35 H35G 0.8600 . ?
O36 C357 1.239(11) . ?
N36 C337 1.294(12) . ?
O37 C367 1.238(11) . ?
N37 C368 1.301(12) . ?
N37 N38 1.431(11) . ?
N38 C347 1.313(12) . ?
O38 C368 1.242(11) . ?
O39 C361 1.388(12) . ?
O39 C302 1.426(11) . ?
O40 C351 1.408(11) . ?
O40 C301 1.421(10) . ?
C101 C102 1.506(13) . ?
C101 H10A 0.9700 . ?
C101 H10B 0.9700 . ?
C102 H10C 0.9700 . ?
C102 H10D 0.9700 . ?
C111 C116 1.402(15) . ?
C111 C117 1.427(14) . ?
C111 C112 1.434(15) . ?
C112 C113 1.391(14) . ?
C113 C114 1.350(16) . ?
C113 H11A 0.9300 . ?
C114 C115 1.390(17) . ?
C114 H11B 0.9300 . ?
C115 C116 1.385(16) . ?
C115 H11C 0.9300 . ?
C116 H11D 0.9300 . ?
C117 H11E 0.9300 . ?
C121 C122 1.395(14) . ?
C121 C126 1.401(14) . ?
C121 C127 1.479(13) . ?
C122 C123 1.447(13) . ?
C123 C124 1.357(14) . ?
C123 H12A 0.9300 . ?
C124 C125 1.346(14) . ?
C124 H12B 0.9300 . ?
C125 C126 1.379(14) . ?
C125 H12C 0.9300 . ?
C126 H12D 0.9300 . ?
C127 H12E 0.9300 . ?
C131 C132 1.412(14) . ?
C131 C136 1.419(14) . ?
C131 C137 1.451(13) . ?
C132 C133 1.384(14) . ?
C133 C134 1.362(16) . ?
C133 H13A 0.9300 . ?
C134 C135 1.393(16) . ?
C134 H13B 0.9300 . ?
C135 C136 1.341(15) . ?
C135 H13C 0.9300 . ?
C136 H13D 0.9300 . ?
C137 H13E 0.9300 . ?
C141 C146 1.361(14) . ?
C141 C142 1.387(13) . ?
C141 C147 1.456(13) . ?
C142 C143 1.396(14) . ?
C143 C144 1.318(14) . ?
C143 H14A 0.9300 . ?
C144 C145 1.390(15) . ?
C144 H14B 0.9300 . ?
C145 C146 1.398(14) . ?
C145 H14C 0.9300 . ?
C146 H14D 0.9300 . ?
C147 H14E 0.9300 . ?
C151 C152 1.341(12) . ?
C151 C156 1.353(12) . ?
C152 C153 1.394(12) . ?
C152 H15A 0.9300 . ?
C153 C154 1.396(12) . ?
C153 C158 1.531(13) . ?
C154 C155 1.370(12) . ?
C154 H15B 0.9300 . ?
C155 C156 1.384(12) . ?
C155 C157 1.531(13) . ?
C156 H15C 0.9300 . ?
C161 C162 1.395(13) . ?
C161 C166 1.400(13) . ?
C162 C163 1.387(12) . ?
C162 H16A 0.9300 . ?
C163 C164 1.399(12) . ?
C163 C167 1.484(13) . ?
C164 C165 1.385(12) . ?
C164 H16B 0.9300 . ?
C165 C166 1.401(13) . ?
C165 C168 1.461(13) . ?
C166 H16C 0.9300 . ?
C201 C202 1.530(12) . ?
C201 H20A 0.9700 . ?
C201 H20B 0.9700 . ?
C202 H20C 0.9700 . ?
C202 H20D 0.9700 . ?
C211 C217 1.409(15) . ?
C211 C216 1.441(15) . ?
C211 C212 1.457(16) . ?
C212 C213 1.407(15) . ?
C213 C214 1.368(16) . ?
C213 H21A 0.9300 . ?
C214 C215 1.364(18) . ?
C214 H21B 0.9300 . ?
C215 C216 1.340(17) . ?
C215 H21C 0.9300 . ?
C216 H21D 0.9300 . ?
C217 H21E 0.9300 . ?
C221 C222 1.400(16) . ?
C221 C226 1.419(15) . ?
C221 C227 1.449(16) . ?
C222 C223 1.379(14) . ?
C223 C224 1.353(16) . ?
C223 H22A 0.9300 . ?
C224 C225 1.35(2) . ?
C224 H22B 0.9300 . ?
C225 C226 1.423(18) . ?
C225 H22C 0.9300 . ?
C226 H22D 0.9300 . ?
C227 H22E 0.9300 . ?
C231 C236 1.356(14) . ?
C231 C232 1.371(14) . ?
C231 C237 1.447(14) . ?
C232 C233 1.394(14) . ?
C233 C234 1.341(15) . ?
C233 H23A 0.9300 . ?
C234 C235 1.414(17) . ?
C234 H23B 0.9300 . ?
C235 C236 1.358(16) . ?
C235 H23C 0.9300 . ?
C236 H23D 0.9300 . ?
C237 H23E 0.9300 . ?
C241 C242 1.427(14) . ?
C241 C246 1.435(14) . ?
C241 C247 1.441(14) . ?
C242 C243 1.404(14) . ?
C243 C244 1.368(15) . ?
C243 H24A 0.9300 . ?
C244 C245 1.415(17) . ?
C244 H24B 0.9300 . ?
C245 C246 1.348(15) . ?
C245 H24C 0.9300 . ?
C246 H24D 0.9300 . ?
C247 H24E 0.9300 . ?
C251 C252 1.367(13) . ?
C251 C256 1.420(13) . ?
C252 C253 1.362(13) . ?
C252 H25A 0.9300 . ?
C253 C254 1.381(13) . ?
C253 C257 1.478(13) . ?
C254 C255 1.368(13) . ?
C254 H25B 0.9300 . ?
C255 C256 1.375(13) . ?
C255 C258 1.509(13) . ?
C256 H25C 0.9300 . ?
C261 C262 1.352(13) . ?
C261 C266 1.416(13) . ?
C262 C263 1.416(13) . ?
C262 H26A 0.9300 . ?
C263 C264 1.389(13) . ?
C263 C268 1.530(13) . ?
C264 C265 1.420(13) . ?
C264 H26B 0.9300 . ?
C265 C266 1.379(13) . ?
C265 C267 1.489(13) . ?
C266 H26C 0.9300 . ?
C301 C302 1.524(13) . ?
C301 H30A 0.9700 . ?
C301 H30B 0.9700 . ?
C302 H30C 0.9700 . ?
C302 H30D 0.9700 . ?
C311 C312 1.368(17) . ?
C311 C316 1.391(18) . ?
C311 C317 1.473(17) . ?
C312 C313 1.414(16) . ?
C313 C314 1.335(18) . ?
C313 H31A 0.9300 . ?
C314 C315 1.39(2) . ?
C314 H31B 0.9300 . ?
C315 C316 1.375(19) . ?
C315 H31C 0.9300 . ?
C316 H31D 0.9300 . ?
C317 H31E 0.9300 . ?
C321 C326 1.366(16) . ?
C321 C322 1.370(15) . ?
C321 C327 1.443(15) . ?
C322 C323 1.404(14) . ?
C323 C324 1.373(17) . ?
C323 H32A 0.9300 . ?
C324 C325 1.365(19) . ?
C324 H32B 0.9300 . ?
C325 C326 1.383(18) . ?
C325 H32C 0.9300 . ?
C326 H32D 0.9300 . ?
C327 H32E 0.9300 . ?
C331 C336 1.356(15) . ?
C331 C337 1.405(15) . ?
C331 C332 1.422(16) . ?
C332 C333 1.394(15) . ?
C333 C334 1.378(18) . ?
C333 H33A 0.9300 . ?
C334 C335 1.310(19) . ?
C334 H33B 0.9300 . ?
C335 C336 1.410(18) . ?
C335 H33C 0.9300 . ?
C336 H33D 0.9300 . ?
C337 H33E 0.9300 . ?
C341 C342 1.328(15) . ?
C341 C346 1.386(15) . ?
C341 C347 1.456(15) . ?
C342 C343 1.368(15) . ?
C343 C344 1.359(17) . ?
C343 H34A 0.9300 . ?
C344 C345 1.395(19) . ?
C344 H34B 0.9300 . ?
C345 C346 1.386(17) . ?
C345 H34C 0.9300 . ?
C346 H34D 0.9300 . ?
C347 H34E 0.9300 . ?
C351 C352 1.355(13) . ?
C351 C356 1.393(13) . ?
C352 C353 1.352(13) . ?
C352 H35A 0.9300 . ?
C353 C354 1.421(13) . ?
C353 C358 1.492(14) . ?
C354 C355 1.365(12) . ?
C354 H35B 0.9300 . ?
C355 C356 1.365(12) . ?
C355 C357 1.485(13) . ?
C356 H35C 0.9300 . ?
C361 C362 1.366(13) . ?
C361 C366 1.390(13) . ?
C362 C363 1.432(13) . ?
C362 H36A 0.9300 . ?
C363 C364 1.402(13) . ?
C363 C367 1.469(13) . ?
C364 C365 1.406(13) . ?
C364 H36B 0.9300 . ?
C365 C366 1.354(13) . ?
C365 C368 1.467(13) . ?
C366 H36C 0.9300 . ?
O41 C401 1.202(9) . ?
N41 C401 1.393(10) . ?
N41 C403 1.470(9) . ?
N41 C402 1.473(9) . ?
O42 C404 1.210(9) . ?
N42 C404 1.358(11) . ?
N42 C406 1.458(9) . ?
N42 C405 1.469(9) . ?
O43 C407 1.200(9) . ?
N43 C407 1.384(12) . ?
N43 C408 1.463(9) . ?
N43 C409 1.473(9) . ?
O44 C410 1.192(10) . ?
N44 C410 1.424(16) . ?
N44 C411 1.479(10) . ?
N44 C412 1.491(10) . ?
N45 C413 1.396(15) . ?
N45 C415 1.469(10) . ?
N45 C414 1.495(10) . ?
O45 C413 1.216(10) . ?
N46 C416 1.365(13) . ?
N46 C18' 1.481(11) . ?
N46 C417 1.488(10) . ?
N46 C17' 1.488(11) . ?
N46 C418 1.496(10) . ?
C416 O46' 1.185(11) . ?
C416 O46 1.210(10) . ?
N47 C419 1.465(16) . ?
N47 C420 1.475(10) . ?
N47 C421 1.489(10) . ?
O47 C419 1.227(11) . ?
N48 C422 1.313(15) . ?
N48 C424 1.450(10) . ?
N48 C423 1.457(10) . ?
O48 C422 1.199(10) . ?
N49 C425 1.351(15) . ?
N49 C426 1.456(10) . ?
N49 C427 1.467(10) . ?
O49 C425 1.201(10) . ?
O50 C428 1.11(6) . ?
N50 C430 1.478(11) . ?
N50 C429 1.482(11) . ?
N50 C428 1.83(6) . ?
N51 C431 1.243(14) . ?
N51 C31' 1.356(15) . ?
N51 C33' 1.452(10) . ?
N51 C32' 1.489(10) . ?
N51 C432 1.509(10) . ?
N51 C433 1.515(10) . ?
O51 C431 1.208(11) . ?
O51' C31' 1.206(11) . ?
N52 C434 1.39(2) . ?
N52 C435 1.467(11) . ?
N52 C436 1.480(11) . ?
O52 C434 1.215(12) . ?
N53 C437 1.36(2) . ?
N53 C438 1.477(11) . ?
N53 C439 1.487(11) . ?
O53 C437 1.196(12) . ?
N54 C441 0.95(5) 2_656 ?
N54 C440 1.310(19) . ?
N54 C441 1.460(11) . ?
N54 C442 1.469(11) . ?
N54 N54 1.56(5) 2_656 ?
N54 C442 1.75(5) 2_656 ?
O54 C440 1.211(11) . ?
C441 C442 0.79(6) 2_656 ?
C441 N54 0.95(5) 2_656 ?
C441 C441 1.91(6) 2_656 ?
C442 C441 0.79(6) 2_656 ?
C442 N54 1.75(5) 2_656 ?
N53' C39' 1.407(17) . ?
N53' C37' 1.459(11) . ?
N53' C38' 1.496(11) . ?
O53' C37' 1.04(4) . ?
N55 C443 1.325(14) . ?
N55 C445 1.446(10) . ?
N55 C444 1.466(10) . ?
C443 O55 1.197(10) . ?
O56 C446 1.200(12) . ?
N56 C446 1.366(19) . ?
N56 C447 1.462(11) . ?
N56 C448 1.477(11) . ?
N57 C449 1.352(19) . ?
N57 C450 1.464(11) . ?
N57 C451 1.471(11) . ?
O57 C449 1.211(11) . ?
N59 C455 1.357(18) . ?
N59 C456 1.477(11) . ?
N59 C457 1.494(11) . ?
O59 C455 1.205(12) . ?
C503 O503 1.68(5) . ?
